data_7150106
loop_
_publ_author_name
'Liu, Yu'
'Zhao, Yan-Li'
'Chen, Yong'
'Guo, Dong-Sheng'

_publ_section_title
;
 Assembly behavior of inclusion complexes of beta-cyclodextrin with
 4-hydroxyazobenzene and 4-aminoazobenzene.
;
_journal_issue 4
_journal_name_full 'Organic &amp; biomolecular chemistry'
_journal_page_first 584
_journal_page_last 591
_journal_paper_doi 10.1039/b415946b
_journal_volume 3
_journal_year 2005
_chemical_formula_sum 'C108 H205 N6 O91.5'
_chemical_formula_weight 3051.78
_chemical_name_systematic
;
?
;
_space_group_IT_number 4
_symmetry_cell_setting monoclinic
_symmetry_space_group_name_Hall 'P 2yb'
_symmetry_space_group_name_H-M 'P 1 21 1'
_atom_sites_solution_hydrogens geom
_atom_sites_solution_primary direct
_atom_sites_solution_secondary difmap
_audit_creation_method SHELXL-97
_cell_angle_alpha 90.00
_cell_angle_beta 103.096(4)
_cell_angle_gamma 90.00
_cell_formula_units_Z 2
_cell_length_a 15.460(4)
_cell_length_b 32.209(8)
_cell_length_c 15.512(4)
_cell_measurement_reflns_used 1008
_cell_measurement_temperature 293(2)
_cell_measurement_theta_max 24.85
_cell_measurement_theta_min 2.46
_cell_volume 7523(3)
_computing_cell_refinement 'Bruker SMART'
_computing_data_collection 'Bruker SMART'
_computing_data_reduction 'Bruker SAINT'
_computing_molecular_graphics 'Bruker SHELXTL'
_computing_publication_material 'Bruker SHELXTL'
_computing_structure_refinement 'SHELXL-97 (Sheldrick, 1997)'
_computing_structure_solution 'SHELXS-97 (Sheldrick, 1990)'
_diffrn_ambient_temperature 293(2)
_diffrn_measured_fraction_theta_full 0.999
_diffrn_measured_fraction_theta_max 0.999
_diffrn_measurement_device_type 'CCD area detector'
_diffrn_measurement_method 'phi and omega scans'
_diffrn_radiation_monochromator graphite
_diffrn_radiation_source 'fine-focus sealed tube'
_diffrn_radiation_type MoK\a
_diffrn_radiation_wavelength 0.71073
_diffrn_reflns_av_R_equivalents 0.0614
_diffrn_reflns_av_sigmaI/netI 0.0637
_diffrn_reflns_limit_h_max 18
_diffrn_reflns_limit_h_min -18
_diffrn_reflns_limit_k_max 37
_diffrn_reflns_limit_k_min -38
_diffrn_reflns_limit_l_max 18
_diffrn_reflns_limit_l_min -18
_diffrn_reflns_number 50667
_diffrn_reflns_theta_full 25.00
_diffrn_reflns_theta_max 25.00
_diffrn_reflns_theta_min 1.35
_exptl_absorpt_coefficient_mu 0.119
_exptl_absorpt_correction_T_max 1.000000
_exptl_absorpt_correction_T_min 0.884811
_exptl_absorpt_correction_type multi-scan
_exptl_absorpt_process_details SADABS
_exptl_crystal_density_diffrn 1.347
_exptl_crystal_density_meas ?
_exptl_crystal_density_method 'not measured'
_exptl_crystal_F_000 3254
_exptl_crystal_size_max 0.24
_exptl_crystal_size_mid 0.22
_exptl_crystal_size_min 0.20
_refine_diff_density_max 0.647
_refine_diff_density_min -0.442
_refine_diff_density_rms 0.098
_refine_ls_abs_structure_details 'Flack H D (1983), Acta Cryst. A39, 876-881'
_refine_ls_abs_structure_Flack 0(10)
_refine_ls_extinction_method none
_refine_ls_goodness_of_fit_ref 1.162
_refine_ls_hydrogen_treatment mixed
_refine_ls_matrix_type full
_refine_ls_number_parameters 1775
_refine_ls_number_reflns 13507
_refine_ls_number_restraints 277
_refine_ls_restrained_S_all 1.160
_refine_ls_R_factor_all 0.1371
_refine_ls_R_factor_gt 0.0972
_refine_ls_shift/su_max 0.004
_refine_ls_shift/su_mean 0.001
_refine_ls_structure_factor_coef Fsqd
_refine_ls_weighting_details 'calc w=1/[\s^2^(Fo^2^)+(0.1610P)^2^+4.3300P] where P=(Fo^2^+2Fc^2^)/3'
_refine_ls_weighting_scheme calc
_refine_ls_wR_factor_gt 0.2595
_refine_ls_wR_factor_ref 0.2859
_reflns_number_gt 8995
_reflns_number_total 13507
_reflns_threshold_expression >2sigma(I)
_cod_data_source_file b415946b.txt
_cod_data_source_block 244422
_cod_depositor_comments
;
The following automatic conversions were performed:
'_symmetry_cell_setting' value 'Monoclinic' changed to 'monoclinic'
according to '/home/saulius/struct/CIF-dictionaries/cif_core.dic'
dictionary named 'cif_core.dic' version 2.4.1 from
2010-06-29.

'_exptl_absorpt_correction_type' value 'MULTI-SCAN' changed
to 'multi-scan' according to
'/home/saulius/struct/CIF-dictionaries/cif_core.dic' dictionary named
'cif_core.dic' version 2.4.1 from 2010-06-29.

Automatic conversion script
Id: cif_fix_enum 1527 2010-12-29 10:47:43Z saulius 

The following automatic conversions were performed:

'_exptl_crystal_density_meas' value 'NONE' was changed to '?' - the
value is perceived as not measured.

Automatic conversion script
Id: cif_fix_values 3008 2015-01-20 13:52:24Z robertas 
;
_cod_original_sg_symbol_H-M P2(1)
_cod_original_formula_sum 'C108 H205 N6 O91.50'
_cod_database_code 7150106

loop_
_symmetry_equiv_pos_as_xyz
'x, y, z'
'-x, y+1/2, -z'

loop_
_atom_site_label
_atom_site_type_symbol
_atom_site_fract_x
_atom_site_fract_y
_atom_site_fract_z
_atom_site_U_iso_or_equiv
_atom_site_adp_type
_atom_site_occupancy
_atom_site_symmetry_multiplicity
_atom_site_calc_flag
_atom_site_refinement_flags
_atom_site_disorder_assembly
_atom_site_disorder_group
O1 O 0.8310(5) 0.5534(3) 0.9377(4) 0.0431(16) Uani 1 1 d . . .
O2 O 0.9307(6) 0.6262(3) 0.9750(5) 0.056(2) Uani 1 1 d . . .
H2 H 0.9410 0.6263 1.0292 0.084 Uiso 1 1 calc R . .
O3 O 0.9998(5) 0.6241(3) 0.8199(5) 0.0506(18) Uani 1 1 d . . .
H3 H 0.9642 0.6384 0.7850 0.076 Uiso 1 1 calc R . .
O4 O 0.9602(5) 0.5146(3) 0.9479(5) 0.0518(19) Uani 1 1 d . . .
O5 O 1.0837(8) 0.4710(4) 0.8736(8) 0.103(4) Uani 1 1 d . . .
H5 H 1.1059 0.4503 0.8569 0.155 Uiso 1 1 calc R . .
O6 O 0.9749(4) 0.5480(2) 0.7251(4) 0.0366(15) Uani 1 1 d . . .
O7 O 1.0461(5) 0.6182(2) 0.6578(4) 0.0459(17) Uani 1 1 d . . .
H7 H 1.0861 0.6317 0.6445 0.069 Uiso 1 1 d R . .
O8 O 0.9500(6) 0.6047(2) 0.4811(4) 0.0485(19) Uani 1 1 d . . .
H8 H 0.9263 0.5951 0.4325 0.073 Uiso 1 1 calc R . .
O9 O 1.0476(5) 0.5047(2) 0.6418(4) 0.0421(16) Uani 1 1 d . . .
O10 O 1.0546(5) 0.4551(3) 0.4913(5) 0.0546(19) Uani 1 1 d . . .
H10 H 1.1020 0.4592 0.5268 0.082 Uiso 1 1 calc R . .
O11 O 0.8693(4) 0.5251(2) 0.4467(4) 0.0394(15) Uani 1 1 d . . .
O12 O 0.8561(5) 0.5838(3) 0.3114(5) 0.0524(19) Uani 1 1 d . . .
H12 H 0.8783 0.5868 0.3642 0.079 Uiso 1 1 calc R . .
O13 O 0.6696(5) 0.5754(3) 0.2440(4) 0.0479(18) Uani 1 1 d . . .
H13 H 0.6450 0.5632 0.1986 0.072 Uiso 1 1 calc R . .
O14 O 0.8221(5) 0.4732(3) 0.3440(6) 0.055(2) Uani 1 1 d . . .
O15 O 0.7414(8) 0.4018(4) 0.4113(9) 0.061(5) Uani 0.64(3) 1 d PDU . .
H15 H 0.7791 0.3869 0.3973 0.091 Uiso 0.64(3) 1 calc PR . .
O15' O 0.710(2) 0.4241(12) 0.2451(16) 0.17(2) Uani 0.36(3) 1 d PDU . .
H15' H 0.6661 0.4328 0.2101 0.251 Uiso 0.36(3) 1 d PR . .
O16 O 0.5886(4) 0.5061(3) 0.2984(4) 0.0422(16) Uani 1 1 d . . .
O17 O 0.4860(5) 0.5623(3) 0.1783(5) 0.0512(18) Uani 1 1 d . . .
H17 H 0.4604 0.5679 0.1273 0.077 Uiso 1 1 calc R . .
O18 O 0.3411(5) 0.5635(3) 0.2660(6) 0.0549(19) Uani 1 1 d . . .
H18 H 0.3006 0.5569 0.2894 0.082 Uiso 1 1 calc R . .
O19 O 0.4795(5) 0.4553(3) 0.2518(6) 0.054(2) Uani 1 1 d . . .
O20 O 0.3305(7) 0.4070(4) 0.2728(9) 0.094(4) Uani 1 1 d . . .
H20 H 0.2892 0.3994 0.2940 0.140 Uiso 1 1 calc R . .
O21 O 0.3459(5) 0.5005(3) 0.3943(5) 0.0461(17) Uani 1 1 d . . .
O22 O 0.2147(6) 0.5619(3) 0.3717(5) 0.057(2) Uani 1 1 d . . .
H22 H 0.1705 0.5591 0.3313 0.086 Uiso 1 1 calc R . .
O23 O 0.2367(5) 0.5757(3) 0.5578(5) 0.0510(18) Uani 1 1 d . . .
H23 H 0.2232 0.5936 0.5197 0.077 Uiso 1 1 calc R . .
O24 O 0.2581(5) 0.4568(3) 0.4596(5) 0.0530(19) Uani 1 1 d . . .
O25 O 0.2039(6) 0.4230(3) 0.6113(6) 0.063(2) Uani 1 1 d . . .
H25 H 0.1691 0.4238 0.5628 0.094 Uiso 1 1 calc R . .
O26 O 0.3341(5) 0.5138(2) 0.6678(5) 0.0470(17) Uani 1 1 d . . .
O27 O 0.2577(5) 0.5785(3) 0.7456(5) 0.0506(18) Uani 1 1 d . . .
H27 H 0.2610 0.5758 0.6939 0.076 Uiso 1 1 calc R . .
O28 O 0.4108(5) 0.5973(3) 0.8817(5) 0.0518(19) Uani 1 1 d . . .
H28 H 0.4222 0.5908 0.9342 0.078 Uiso 1 1 calc R . .
O29 O 0.3554(5) 0.4764(3) 0.7989(5) 0.055(2) Uani 1 1 d . . .
O30 O 0.4597(11) 0.4434(6) 0.9587(11) 0.106(7) Uani 0.73(3) 1 d PD . .
H30 H 0.5012 0.4368 0.9995 0.159 Uiso 0.73(3) 1 calc PR . .
O30' O 0.481(3) 0.4136(8) 0.824(2) 0.090(17) Uani 0.27(3) 1 d PD . .
H30' H 0.5269 0.3995 0.8349 0.136 Uiso 0.27(3) 1 d PR . .
O31 O 0.5481(4) 0.5379(2) 0.9102(4) 0.0412(16) Uani 1 1 d . . .
O32 O 0.5708(5) 0.6115(3) 1.0094(5) 0.0522(19) Uani 1 1 d . . .
H32 H 0.5315 0.6063 0.9656 0.078 Uiso 1 1 calc R . .
O33 O 0.7533(5) 0.6225(3) 1.0007(6) 0.055(2) Uani 1 1 d . . .
H33 H 0.7841 0.6199 1.0509 0.083 Uiso 1 1 calc R . .
O34 O 0.6505(5) 0.5049(3) 1.0205(5) 0.0497(18) Uani 1 1 d . . .
O35 O 0.8151(9) 0.4699(4) 1.0993(10) 0.118(5) Uani 1 1 d . . .
H35 H 0.7916 0.4515 1.1225 0.176 Uiso 1 1 calc R . .
O36 O 0.7710(4) 0.7397(3) 0.3343(4) 0.0425(16) Uani 1 1 d . . .
O37 O 0.8982(5) 0.6767(3) 0.3490(5) 0.054(2) Uani 1 1 d . . .
H37 H 0.8833 0.6792 0.2951 0.081 Uiso 1 1 calc R . .
O38 O 0.9649(5) 0.6869(2) 0.5338(4) 0.0445(17) Uani 1 1 d . . .
H38 H 0.9956 0.6983 0.5775 0.067 Uiso 1 1 calc R . .
O39 O 0.8836(5) 0.7885(2) 0.3714(4) 0.0460(17) Uani 1 1 d . . .
O40 O 1.0038(6) 0.8417(3) 0.4801(7) 0.065(2) Uani 1 1 d . . .
H40 H 1.0152 0.8663 0.4747 0.098 Uiso 1 1 calc R . .
O41 O 0.9157(4) 0.7606(3) 0.6065(4) 0.0417(16) Uani 1 1 d . . .
O42 O 1.0324(5) 0.7062(3) 0.7173(5) 0.0483(17) Uani 1 1 d . . .
H42 H 0.9989 0.6996 0.6703 0.072 Uiso 1 1 calc R . .
O43 O 0.9423(6) 0.7069(3) 0.8589(5) 0.0535(19) Uani 1 1 d . . .
H43 H 0.9461 0.7190 0.9061 0.080 Uiso 1 1 calc R . .
O44 O 0.9519(5) 0.8134(2) 0.7115(5) 0.0433(16) Uani 1 1 d . . .
O45 O 0.8248(7) 0.8784(3) 0.7017(8) 0.083(3) Uani 1 1 d . . .
H45 H 0.8655 0.8940 0.6974 0.125 Uiso 1 1 calc R . .
O46 O 0.8093(5) 0.7684(3) 0.8462(5) 0.0469(17) Uani 1 1 d . . .
O47 O 0.8355(6) 0.7092(3) 0.9806(5) 0.063(2) Uani 1 1 d . . .
H47 H 0.8730 0.7105 1.0272 0.094 Uiso 1 1 calc R . .
O48 O 0.6508(5) 0.6939(3) 0.9694(6) 0.059(2) Uani 1 1 d . . .
H48 H 0.6925 0.6779 0.9866 0.089 Uiso 1 1 calc R . .
O49 O 0.7415(5) 0.8126(3) 0.9318(6) 0.058(2) Uani 1 1 d . . .
O50 O 0.5969(10) 0.8468(5) 0.9928(9) 0.089(4) Uani 0.773(17) 1 d PDU . .
H50 H 0.5461 0.8446 0.9998 0.133 Uiso 0.773(17) 1 d PR . .
O50' O 0.617(3) 0.8798(8) 0.860(3) 0.089(4) Uani 0.227(17) 1 d PDU . .
H50' H 0.5781 0.8852 0.8166 0.133 Uiso 0.227(17) 1 d PR . .
O51 O 0.5333(5) 0.7529(3) 0.8726(4) 0.0451(17) Uani 1 1 d . . .
O52 O 0.4626(5) 0.6870(3) 0.9503(4) 0.0517(19) Uani 1 1 d . . .
H52 H 0.4908 0.6967 0.9971 0.078 Uiso 1 1 calc R . .
O53 O 0.3251(5) 0.6684(3) 0.7992(5) 0.055(2) Uani 1 1 d . . .
H53 H 0.3085 0.6619 0.7470 0.083 Uiso 1 1 calc R . .
O54 O 0.4022(5) 0.7901(3) 0.8633(5) 0.055(2) Uani 1 1 d . . .
O55 O 0.2293(9) 0.8194(4) 0.7617(9) 0.106(4) Uani 1 1 d . . .
H55 H 0.2012 0.8403 0.7424 0.158 Uiso 1 1 calc R . .
O56 O 0.2952(4) 0.7310(2) 0.6655(4) 0.0401(15) Uani 1 1 d . . .
O57 O 0.2015(5) 0.6564(2) 0.6381(4) 0.0461(17) Uani 1 1 d . . .
H57 H 0.2337 0.6648 0.6843 0.069 Uiso 1 1 calc R . .
O58 O 0.2145(6) 0.6468(3) 0.4596(5) 0.0516(19) Uani 1 1 d . . .
H58 H 0.2449 0.6441 0.4229 0.077 Uiso 1 1 calc R . .
O59 O 0.1836(4) 0.7638(2) 0.5605(4) 0.0406(16) Uani 1 1 d . . .
O60 O 0.1089(6) 0.7954(3) 0.3875(6) 0.069(2) Uani 1 1 d . . .
H60 H 0.0793 0.8127 0.4068 0.104 Uiso 1 1 calc R . .
O61 O 0.2751(4) 0.7173(3) 0.3823(4) 0.0425(16) Uani 1 1 d . . .
O62 O 0.2340(6) 0.6443(3) 0.2843(5) 0.056(2) Uani 1 1 d . . .
H62 H 0.2459 0.6454 0.3386 0.083 Uiso 1 1 calc R . .
O63 O 0.3882(6) 0.6451(3) 0.2135(6) 0.0547(19) Uani 1 1 d . . .
H63 H 0.3880 0.6242 0.2437 0.082 Uiso 1 1 calc R . .
O64 O 0.2677(5) 0.7558(3) 0.2557(5) 0.0540(19) Uani 1 1 d . . .
O65 O 0.3392(10) 0.7993(4) 0.1287(8) 0.106(4) Uani 1 1 d . . .
H65 H 0.3275 0.7757 0.1102 0.160 Uiso 1 1 calc R . .
O66 O 0.4870(4) 0.7202(3) 0.2360(4) 0.0384(15) Uani 1 1 d . . .
O67 O 0.5499(5) 0.6489(2) 0.1652(5) 0.0444(17) Uani 1 1 d . . .
H67 H 0.5126 0.6471 0.1184 0.067 Uiso 1 1 calc R . .
O68 O 0.7281(5) 0.6591(3) 0.2528(6) 0.057(2) Uani 1 1 d . . .
H68 H 0.7744 0.6650 0.2882 0.085 Uiso 1 1 calc R . .
O70 O 0.7195(7) 0.8110(4) 0.1510(7) 0.080(3) Uani 1 1 d . . .
H70 H 0.7264 0.7872 0.1349 0.119 Uiso 1 1 calc R . .
O69 O 0.5700(5) 0.7618(3) 0.1623(5) 0.0479(18) Uani 1 1 d . . .
C1 C 0.9224(7) 0.5516(4) 0.9739(6) 0.044(2) Uani 1 1 d . . .
H1 H 0.9321 0.5518 1.0385 0.053 Uiso 1 1 calc R . .
C2 C 0.9651(7) 0.5896(3) 0.9456(7) 0.045(2) Uani 1 1 d . . .
H2A H 1.0287 0.5885 0.9730 0.054 Uiso 1 1 calc R . .
C3 C 0.9548(7) 0.5899(3) 0.8481(6) 0.041(2) Uani 1 1 d . . .
H3A H 0.8915 0.5917 0.8196 0.049 Uiso 1 1 calc R . .
C4 C 0.9931(6) 0.5495(3) 0.8181(6) 0.038(2) Uani 1 1 d . . .
H4 H 1.0575 0.5488 0.8419 0.046 Uiso 1 1 calc R . .
C5 C 0.9504(7) 0.5118(3) 0.8510(6) 0.040(2) Uani 1 1 d . . .
H5A H 0.8870 0.5115 0.8224 0.049 Uiso 1 1 calc R . .
C6 C 0.9898(9) 0.4715(4) 0.8349(8) 0.062(3) Uani 1 1 d . . .
H6A H 0.9611 0.4493 0.8602 0.074 Uiso 1 1 calc R . .
H6B H 0.9799 0.4667 0.7717 0.074 Uiso 1 1 calc R . .
C7 C 1.0469(6) 0.5444(3) 0.6830(5) 0.034(2) Uani 1 1 d . . .
H7A H 1.1026 0.5479 0.7274 0.041 Uiso 1 1 calc R . .
C8 C 1.0398(7) 0.5782(3) 0.6149(6) 0.038(2) Uani 1 1 d . . .
H8A H 1.0896 0.5754 0.5859 0.045 Uiso 1 1 calc R . .
C9 C 0.9559(7) 0.5734(3) 0.5469(5) 0.033(2) Uani 1 1 d . . .
H9 H 0.9055 0.5761 0.5750 0.040 Uiso 1 1 calc R . .
C10 C 0.9538(6) 0.5304(3) 0.5048(5) 0.0299(19) Uani 1 1 d . . .
H10A H 0.9997 0.5290 0.4706 0.036 Uiso 1 1 calc R . .
C11 C 0.9703(6) 0.4965(3) 0.5741(5) 0.033(2) Uani 1 1 d . . .
H11 H 0.9190 0.4951 0.6013 0.040 Uiso 1 1 calc R . .
C12 C 0.9839(8) 0.4545(3) 0.5374(8) 0.048(3) Uani 1 1 d . . .
H12A H 0.9977 0.4346 0.5854 0.058 Uiso 1 1 calc R . .
H12B H 0.9294 0.4457 0.4971 0.058 Uiso 1 1 calc R . .
C13 C 0.8637(6) 0.5114(4) 0.3586(7) 0.047(3) Uani 1 1 d . . .
H13A H 0.9239 0.5089 0.3487 0.057 Uiso 1 1 calc R . .
C14 C 0.8140(6) 0.5446(3) 0.2975(5) 0.040(2) Uani 1 1 d . . .
H14 H 0.8142 0.5361 0.2368 0.048 Uiso 1 1 calc R . .
C15 C 0.7183(6) 0.5469(3) 0.3039(5) 0.033(2) Uani 1 1 d . . .
H15A H 0.7159 0.5551 0.3642 0.040 Uiso 1 1 calc R . .
C16 C 0.6779(6) 0.5036(3) 0.2850(7) 0.043(2) Uani 1 1 d . . .
H16 H 0.6772 0.4952 0.2241 0.052 Uiso 1 1 calc R . .
C17 C 0.7294(7) 0.4726(4) 0.3504(10) 0.063(4) Uani 1 1 d . . .
H17A H 0.7262 0.4810 0.4103 0.075 Uiso 1 1 calc R . .
C18 C 0.6995(10) 0.4277(4) 0.3359(10) 0.081(5) Uani 1 1 d DU . .
C19 C 0.5184(7) 0.4919(3) 0.2270(7) 0.043(2) Uani 1 1 d . . .
H19 H 0.5423 0.4863 0.1748 0.052 Uiso 1 1 calc R . .
C20 C 0.4493(7) 0.5257(4) 0.2058(7) 0.045(2) Uani 1 1 d . . .
H20A H 0.4014 0.5162 0.1571 0.054 Uiso 1 1 calc R . .
C21 C 0.4100(7) 0.5339(3) 0.2869(8) 0.044(2) Uani 1 1 d . . .
H21 H 0.4567 0.5442 0.3360 0.053 Uiso 1 1 calc R . .
C22 C 0.3736(7) 0.4939(3) 0.3135(7) 0.042(2) Uani 1 1 d . . .
H22A H 0.3222 0.4855 0.2673 0.050 Uiso 1 1 calc R . .
C23 C 0.4432(7) 0.4589(3) 0.3276(7) 0.042(2) Uani 1 1 d . . .
H23A H 0.4907 0.4654 0.3793 0.050 Uiso 1 1 calc R . .
C24 C 0.4030(9) 0.4175(4) 0.3410(11) 0.066(4) Uani 1 1 d . . .
H24A H 0.4481 0.3962 0.3455 0.079 Uiso 1 1 calc R . .
H24B H 0.3841 0.4181 0.3965 0.079 Uiso 1 1 calc R . .
C25 C 0.2585(7) 0.4906(4) 0.4001(8) 0.046(3) Uani 1 1 d . . .
H25A H 0.2235 0.4831 0.3412 0.055 Uiso 1 1 calc R . .
C26 C 0.2199(7) 0.5284(4) 0.4319(8) 0.048(3) Uani 1 1 d . . .
H26 H 0.1595 0.5217 0.4372 0.058 Uiso 1 1 calc R . .
C27 C 0.2727(7) 0.5406(3) 0.5215(7) 0.043(2) Uani 1 1 d . . .
H27A H 0.3336 0.5470 0.5173 0.052 Uiso 1 1 calc R . .
C28 C 0.2751(7) 0.5038(3) 0.5858(7) 0.043(2) Uani 1 1 d . . .
H28A H 0.2154 0.4994 0.5957 0.051 Uiso 1 1 calc R . .
C29 C 0.3060(7) 0.4640(4) 0.5481(8) 0.049(3) Uani 1 1 d . . .
H29 H 0.3694 0.4664 0.5489 0.059 Uiso 1 1 calc R . .
C30 C 0.2917(8) 0.4265(4) 0.5999(8) 0.052(3) Uani 1 1 d . . .
H30A H 0.3060 0.4019 0.5699 0.063 Uiso 1 1 calc R . .
H30B H 0.3321 0.4276 0.6577 0.063 Uiso 1 1 calc R . .
C31 C 0.3033(7) 0.5072(3) 0.7453(7) 0.045(2) Uani 1 1 d . . .
H31 H 0.2414 0.4978 0.7290 0.054 Uiso 1 1 calc R . .
C32 C 0.3079(7) 0.5472(4) 0.7974(7) 0.047(3) Uani 1 1 d . . .
H32A H 0.2833 0.5422 0.8494 0.056 Uiso 1 1 calc R . .
C33 C 0.4051(7) 0.5608(3) 0.8290(7) 0.042(2) Uani 1 1 d . . .
H33A H 0.4308 0.5661 0.7778 0.050 Uiso 1 1 calc R . .
C34 C 0.4561(7) 0.5262(3) 0.8847(7) 0.045(2) Uani 1 1 d . . .
H34 H 0.4324 0.5215 0.9374 0.054 Uiso 1 1 calc R . .
C35 C 0.4467(7) 0.4864(3) 0.8279(7) 0.047(3) Uani 1 1 d . . .
H35A H 0.4722 0.4912 0.7764 0.057 Uiso 1 1 calc R . .
C36 C 0.4922(11) 0.4501(4) 0.8795(9) 0.085(5) Uani 1 1 d D . .
C37 C 0.5878(7) 0.5376(3) 0.9979(7) 0.043(2) Uani 1 1 d . . .
H37A H 0.5418 0.5339 1.0315 0.052 Uiso 1 1 calc R . .
C38 C 0.6341(7) 0.5784(4) 1.0246(6) 0.044(2) Uani 1 1 d . . .
H38A H 0.6617 0.5774 1.0880 0.053 Uiso 1 1 calc R . .
C39 C 0.7067(6) 0.5848(3) 0.9741(6) 0.038(2) Uani 1 1 d . . .
H39 H 0.6805 0.5855 0.9104 0.045 Uiso 1 1 calc R . .
C40 C 0.7706(7) 0.5488(3) 0.9952(6) 0.040(2) Uani 1 1 d . . .
H40A H 0.8031 0.5501 1.0572 0.048 Uiso 1 1 calc R . .
C41 C 0.7237(7) 0.5079(4) 0.9767(8) 0.048(3) Uani 1 1 d . . .
H41 H 0.6997 0.5057 0.9128 0.057 Uiso 1 1 calc R . .
C42 C 0.7801(9) 0.4696(4) 1.0069(11) 0.068(4) Uani 1 1 d . . .
H42A H 0.7441 0.4450 0.9910 0.081 Uiso 1 1 calc R . .
H42B H 0.8285 0.4686 0.9767 0.081 Uiso 1 1 calc R . .
C43 C 0.8604(6) 0.7494(3) 0.3350(5) 0.035(2) Uani 1 1 d U . .
H43A H 0.8682 0.7491 0.2740 0.042 Uiso 1 1 calc R . .
C44 C 0.9194(7) 0.7159(3) 0.3880(7) 0.041(2) Uani 1 1 d . . .
H44 H 0.9813 0.7222 0.3876 0.049 Uiso 1 1 calc R . .
C45 C 0.9098(7) 0.7168(3) 0.4811(6) 0.039(2) Uani 1 1 d . . .
H45A H 0.8478 0.7108 0.4819 0.047 Uiso 1 1 calc R . .
C46 C 0.9333(6) 0.7609(3) 0.5195(5) 0.033(2) Uani 1 1 d . . .
H46 H 0.9966 0.7663 0.5241 0.040 Uiso 1 1 calc R . .
C47 C 0.8793(7) 0.7937(3) 0.4628(7) 0.042(2) Uani 1 1 d . . .
H47A H 0.8174 0.7913 0.4674 0.051 Uiso 1 1 calc R . .
C48 C 0.9124(9) 0.8376(4) 0.4896(8) 0.056(3) Uani 1 1 d . . .
H48A H 0.8750 0.8578 0.4522 0.067 Uiso 1 1 calc R . .
H48B H 0.9096 0.8428 0.5504 0.067 Uiso 1 1 calc R . .
C49 C 0.9790(7) 0.7766(4) 0.6771(7) 0.044(2) Uani 1 1 d . . .
H49 H 1.0332 0.7824 0.6564 0.053 Uiso 1 1 calc R . .
C50 C 1.0007(7) 0.7436(3) 0.7498(6) 0.037(2) Uani 1 1 d . . .
H50A H 1.0485 0.7545 0.7969 0.044 Uiso 1 1 calc R . .
C51 C 0.9219(7) 0.7358(3) 0.7887(7) 0.043(2) Uani 1 1 d . . .
H51 H 0.8740 0.7244 0.7424 0.052 Uiso 1 1 calc R . .
C52 C 0.8905(7) 0.7760(4) 0.8202(7) 0.042(2) Uani 1 1 d . . .
H52A H 0.9351 0.7867 0.8706 0.050 Uiso 1 1 calc R . .
C53 C 0.8730(7) 0.8078(4) 0.7459(7) 0.047(3) Uani 1 1 d . . .
H53A H 0.8238 0.7984 0.6984 0.056 Uiso 1 1 calc R . .
C54 C 0.8538(10) 0.8512(4) 0.7740(9) 0.060(3) Uani 1 1 d . . .
H54A H 0.8086 0.8498 0.8082 0.072 Uiso 1 1 calc R . .
H54B H 0.9073 0.8625 0.8121 0.072 Uiso 1 1 calc R . .
C55 C 0.8023(8) 0.7797(4) 0.9329(8) 0.051(3) Uani 1 1 d . . .
H55A H 0.8609 0.7886 0.9666 0.061 Uiso 1 1 calc R . .
C56 C 0.7736(8) 0.7414(4) 0.9775(6) 0.051(3) Uani 1 1 d . . .
H56 H 0.7712 0.7487 1.0383 0.062 Uiso 1 1 calc R . .
C57 C 0.6801(7) 0.7287(4) 0.9270(6) 0.042(2) Uani 1 1 d . . .
H57A H 0.6815 0.7213 0.8661 0.051 Uiso 1 1 calc R . .
C58 C 0.6183(8) 0.7641(4) 0.9262(6) 0.047(3) Uani 1 1 d . . .
H58A H 0.6126 0.7698 0.9867 0.057 Uiso 1 1 calc R . .
C59 C 0.6528(8) 0.8034(4) 0.8871(8) 0.052(3) Uani 1 1 d . . .
H59 H 0.6499 0.7992 0.8239 0.062 Uiso 1 1 calc R . .
C60 C 0.5967(10) 0.8415(4) 0.8998(9) 0.076(4) Uani 1 1 d D . .
C61 C 0.4574(7) 0.7587(3) 0.9091(6) 0.043(2) Uani 1 1 d . . .
H61 H 0.4768 0.7665 0.9716 0.052 Uiso 1 1 calc R . .
C62 C 0.4082(7) 0.7182(4) 0.9019(6) 0.042(2) Uani 1 1 d . . .
H62A H 0.3562 0.7218 0.9274 0.051 Uiso 1 1 calc R . .
C63 C 0.3764(7) 0.7065(3) 0.8063(7) 0.042(2) Uani 1 1 d . . .
H63A H 0.4275 0.7025 0.7795 0.051 Uiso 1 1 calc R . .
C64 C 0.3180(7) 0.7411(3) 0.7585(8) 0.048(3) Uani 1 1 d . . .
H64 H 0.2641 0.7435 0.7813 0.057 Uiso 1 1 calc R . .
C65 C 0.3688(8) 0.7818(3) 0.7706(8) 0.052(3) Uani 1 1 d . . .
H65A H 0.4186 0.7800 0.7414 0.063 Uiso 1 1 calc R . .
C66 C 0.3102(11) 0.8185(4) 0.7332(10) 0.077(5) Uani 1 1 d . . .
H66A H 0.3426 0.8441 0.7513 0.092 Uiso 1 1 calc R . .
H66B H 0.2972 0.8173 0.6691 0.092 Uiso 1 1 calc R . .
C67 C 0.2051(7) 0.7317(3) 0.6219(5) 0.036(2) Uani 1 1 d . . .
H67A H 0.1697 0.7352 0.6665 0.044 Uiso 1 1 calc R . .
C68 C 0.1834(6) 0.6886(3) 0.5779(6) 0.033(2) Uani 1 1 d U . .
H68A H 0.1201 0.6878 0.5492 0.040 Uiso 1 1 calc R . .
C69 C 0.2368(6) 0.6849(3) 0.5065(6) 0.035(2) Uani 1 1 d . . .
H69 H 0.3003 0.6848 0.5346 0.042 Uiso 1 1 calc R . .
C70 C 0.2167(6) 0.7210(3) 0.4433(5) 0.035(2) Uani 1 1 d . . .
H70A H 0.1549 0.7192 0.4101 0.042 Uiso 1 1 calc R . .
C71 C 0.2311(7) 0.7621(3) 0.4914(6) 0.038(2) Uani 1 1 d . . .
H71 H 0.2946 0.7654 0.5175 0.046 Uiso 1 1 calc R . .
C72 C 0.1993(9) 0.7993(4) 0.4319(8) 0.057(3) Uani 1 1 d . . .
H72A H 0.2069 0.8244 0.4674 0.068 Uiso 1 1 calc R . .
H72B H 0.2354 0.8019 0.3885 0.068 Uiso 1 1 calc R . .
C73 C 0.2393(7) 0.7197(4) 0.2941(7) 0.048(3) Uani 1 1 d . . .
H73 H 0.1745 0.7204 0.2847 0.058 Uiso 1 1 calc R . .
C74 C 0.2648(7) 0.6818(4) 0.2492(6) 0.043(2) Uani 1 1 d . . .
H74 H 0.2365 0.6836 0.1860 0.052 Uiso 1 1 calc R . .
C75 C 0.3639(7) 0.6801(3) 0.2586(6) 0.038(2) Uani 1 1 d . . .
H75 H 0.3934 0.6785 0.3214 0.046 Uiso 1 1 calc R . .
C76 C 0.3931(6) 0.7192(3) 0.2188(6) 0.040(2) Uani 1 1 d . . .
H76 H 0.3678 0.7201 0.1549 0.048 Uiso 1 1 calc R . .
C77 C 0.3628(7) 0.7585(4) 0.2650(7) 0.044(2) Uani 1 1 d . . .
H77 H 0.3925 0.7587 0.3280 0.053 Uiso 1 1 calc R . .
C78 C 0.3813(11) 0.7979(4) 0.2235(11) 0.079(4) Uani 1 1 d . . .
H78A H 0.3598 0.8209 0.2531 0.094 Uiso 1 1 calc R . .
H78B H 0.4450 0.8011 0.2312 0.094 Uiso 1 1 calc R . .
C79 C 0.5282(6) 0.7234(4) 0.1625(5) 0.037(2) Uani 1 1 d . . .
H79 H 0.4826 0.7205 0.1075 0.045 Uiso 1 1 calc R . .
C80 C 0.5943(6) 0.6878(3) 0.1689(7) 0.040(2) Uani 1 1 d . . .
H80 H 0.6219 0.6896 0.1181 0.049 Uiso 1 1 calc R . .
C81 C 0.6651(6) 0.6919(3) 0.2506(6) 0.039(2) Uani 1 1 d . . .
H81 H 0.6390 0.6898 0.3024 0.046 Uiso 1 1 calc R . .
C82 C 0.7092(7) 0.7338(3) 0.2502(6) 0.040(2) Uani 1 1 d . . .
H82 H 0.7410 0.7348 0.2024 0.048 Uiso 1 1 calc R . .
C83 C 0.6407(7) 0.7689(3) 0.2382(7) 0.044(2) Uani 1 1 d . . .
H83 H 0.6161 0.7707 0.2910 0.053 Uiso 1 1 calc R . .
C84 C 0.6795(8) 0.8099(4) 0.2228(8) 0.055(3) Uani 1 1 d . . .
H84A H 0.6327 0.8307 0.2137 0.065 Uiso 1 1 calc R . .
H84B H 0.7233 0.8176 0.2757 0.065 Uiso 1 1 calc R . .
C91 C 0.7876(7) 0.4049(3) 0.7331(8) 0.121(7) Uiso 1 1 d GD . .
C92 C 0.7974(9) 0.4265(4) 0.6584(9) 0.122(7) Uiso 1 1 d GD . .
H92 H 0.8393 0.4179 0.6276 0.146 Uiso 1 1 calc R . .
C93 C 0.7447(10) 0.4610(4) 0.6297(8) 0.148(9) Uiso 1 1 d GD . .
H93 H 0.7513 0.4755 0.5797 0.178 Uiso 1 1 calc R . .
C94 C 0.6821(8) 0.4739(3) 0.6758(8) 0.138(8) Uiso 1 1 d GD . .
C95 C 0.6723(9) 0.4523(4) 0.7505(9) 0.179(12) Uiso 1 1 d GD . .
H95 H 0.6304 0.4609 0.7813 0.215 Uiso 1 1 calc R . .
C96 C 0.7250(10) 0.4178(4) 0.7792(8) 0.126(7) Uiso 1 1 d GD . .
H96 H 0.7184 0.4033 0.8292 0.152 Uiso 1 1 calc R . .
N1 N 0.8414(11) 0.3683(4) 0.7664(13) 0.179(9) Uiso 1 1 d D . .
H1A H 0.8808 0.3596 0.7394 0.215 Uiso 1 1 calc R . .
H1B H 0.8337 0.3557 0.8129 0.215 Uiso 1 1 calc R . .
N2 N 0.6236(11) 0.5100(4) 0.6498(10) 0.144(7) Uiso 1 1 d D . .
N3 N 0.6313(12) 0.5281(5) 0.5817(11) 0.161(8) Uiso 1 1 d D . .
C101 C 0.4671(12) 0.6337(5) 0.5042(14) 0.187(13) Uiso 1 1 d GD . .
H101 H 0.4315 0.6568 0.4868 0.224 Uiso 1 1 calc R . .
C102 C 0.5265(14) 0.6209(5) 0.4544(12) 0.164(10) Uiso 1 1 d GD . .
H102 H 0.5306 0.6354 0.4037 0.196 Uiso 1 1 calc R . .
C103 C 0.5799(11) 0.5863(5) 0.4805(10) 0.189(13) Uiso 1 1 d GD . .
H103 H 0.6196 0.5777 0.4471 0.227 Uiso 1 1 calc R . .
C104 C 0.5738(9) 0.5645(4) 0.5563(9) 0.134(8) Uiso 1 1 d GD . .
C105 C 0.5144(11) 0.5774(5) 0.6061(10) 0.163(10) Uiso 1 1 d GD . .
H105 H 0.5104 0.5628 0.6568 0.196 Uiso 1 1 calc R . .
C106 C 0.4611(12) 0.6120(6) 0.5801(13) 0.170(11) Uiso 1 1 d GD . .
H106 H 0.4214 0.6205 0.6134 0.204 Uiso 1 1 calc R . .
N4 N 0.3873(14) 0.8943(5) 0.4593(17) 0.276(18) Uiso 1 1 d DU . .
H4A H 0.3482 0.8996 0.4893 0.331 Uiso 1 1 calc R . .
H4B H 0.3921 0.9101 0.4160 0.331 Uiso 1 1 calc R . .
C111 C 0.4459(11) 0.8580(4) 0.4819(12) 0.165(10) Uiso 1 1 d GDU . .
C112 C 0.4386(12) 0.8322(5) 0.5518(12) 0.164(10) Uiso 1 1 d GDU . .
H112 H 0.3963 0.8378 0.5843 0.197 Uiso 1 1 calc R . .
C113 C 0.4945(13) 0.7981(5) 0.5729(12) 0.230(15) Uiso 1 1 d GDU . .
H113 H 0.4896 0.7809 0.6196 0.276 Uiso 1 1 calc R . .
C114 C 0.5577(12) 0.7898(5) 0.5242(12) 0.146(8) Uiso 1 1 d GDU . .
C115 C 0.5650(12) 0.8156(5) 0.4543(12) 0.165(10) Uiso 1 1 d GDU . .
H115 H 0.6073 0.8100 0.4218 0.197 Uiso 1 1 calc R . .
C116 C 0.5091(12) 0.8497(4) 0.4332(11) 0.165(10) Uiso 1 1 d GDU . .
H116 H 0.5140 0.8669 0.3865 0.198 Uiso 1 1 calc R . .
N5 N 0.6157(16) 0.7535(6) 0.5460(15) 0.193(10) Uiso 1 1 d DU . .
N6 N 0.6083(15) 0.7329(6) 0.6126(14) 0.177(9) Uiso 1 1 d DU . .
C121 C 0.7693(16) 0.6244(6) 0.659(2) 0.232(16) Uiso 1 1 d GDU . .
H121 H 0.8045 0.6007 0.6687 0.278 Uiso 1 1 calc R . .
C122 C 0.7148(18) 0.6344(7) 0.7155(17) 0.207(14) Uiso 1 1 d GDU . .
H122 H 0.7135 0.6174 0.7636 0.249 Uiso 1 1 calc R . .
C123 C 0.6622(16) 0.6699(7) 0.7004(14) 0.261(18) Uiso 1 1 d GDU . .
H123 H 0.6257 0.6766 0.7385 0.313 Uiso 1 1 calc R . .
C124 C 0.6642(11) 0.6953(5) 0.6285(12) 0.213(14) Uiso 1 1 d GDU . .
C125 C 0.7187(17) 0.6852(8) 0.5716(15) 0.267(19) Uiso 1 1 d GDU . .
H125 H 0.7201 0.7022 0.5234 0.321 Uiso 1 1 calc R . .
C126 C 0.7713(19) 0.6498(9) 0.587(2) 0.34(2) Uiso 1 1 d GDU . .
H126 H 0.8078 0.6431 0.5485 0.404 Uiso 1 1 calc R . .
O71 O 0.1080(6) 0.8690(3) 0.6360(7) 0.078(3) Uani 1 1 d . . .
O72 O 0.0282(7) 0.4215(3) 0.3250(6) 0.076(3) Uani 1 1 d . . .
O73 O 0.1690(8) 0.4191(4) 0.7768(9) 0.101(3) Uani 1 1 d . . .
O74 O 0.8848(10) 0.6206(5) 0.1679(8) 0.114(4) Uani 1 1 d . . .
O75 O 0.9891(10) 0.4792(5) 0.1837(9) 0.129(5) Uani 1 1 d . . .
O76 O 0.0395(9) 0.7775(6) 0.2137(8) 0.131(5) Uani 1 1 d . . .
O77 O 0.0483(8) 0.6370(6) 0.3365(12) 0.157(8) Uani 1 1 d . . .
O78 O 0.8950(10) 0.8266(7) 0.1504(12) 0.160(7) Uani 1 1 d U . .
O79 O 0.0203(17) 0.3698(7) 0.7019(14) 0.187(8) Uani 1 1 d U . .
O80 O 0.937(2) 0.7071(7) 0.1473(13) 0.211(11) Uani 1 1 d U . .
O81 O 0.3334(16) 0.6519(8) 0.0238(13) 0.197(10) Uani 1 1 d U . .
O82 O 0.4355(17) 0.8507(6) 0.0436(14) 0.182(9) Uani 1 1 d U . .
O83 O 0.6978(11) 0.9084(8) 0.0703(16) 0.199(11) Uani 1 1 d U . .
O84 O 0.0406(12) 0.5540(7) 0.2584(19) 0.201(10) Uani 1 1 d U . .
O85 O 0.1857(11) 0.6104(9) 0.8776(17) 0.203(10) Uani 1 1 d U . .
O86 O 0.2543(19) 0.4358(11) 0.0906(16) 0.124(10) Uani 0.50 1 d PU . .
O87 O 0.182(2) 0.5769(13) 0.1210(17) 0.162(15) Uani 0.50 1 d PU . .
O88 O 0.1473(18) 0.7853(13) 0.0792(18) 0.152(14) Uani 0.50 1 d PU . .
O89 O 0.914(3) 0.8815(12) 0.0194(19) 0.182(17) Uani 0.50 1 d PU . .
O90 O 0.567(3) 0.4110(9) 0.102(2) 0.152(14) Uani 0.50 1 d PU . .
O91 O 0.354(2) 0.5812(16) 0.0415(15) 0.173(16) Uani 0.50 1 d PU . .
O92 O 0.095(2) 0.6965(15) 0.015(2) 0.190(19) Uani 0.50 1 d PU . .
O93 O 0.0771(19) 0.6374(15) 0.132(2) 0.198(19) Uani 0.50 1 d PU . .
O94 O 0.1674(15) 0.6868(14) 0.858(2) 0.163(15) Uani 0.50 1 d PU . .
O95 O 0.246(3) 0.866(2) 0.913(2) 0.28(3) Uani 0.50 1 d PU . .
O96 O 0.075(3) 0.4426(13) 0.053(3) 0.157(12) Uani 0.50 1 d PU . .
O97 O 0.210(3) 0.528(2) 0.994(4) 0.26(3) Uani 0.50 1 d PU . .
O98 O 0.125(2) 0.4880(15) 0.070(3) 0.177(15) Uani 0.50 1 d PU . .

loop_
_atom_site_aniso_label
_atom_site_aniso_U_11
_atom_site_aniso_U_22
_atom_site_aniso_U_33
_atom_site_aniso_U_23
_atom_site_aniso_U_13
_atom_site_aniso_U_12
O1 0.045(4) 0.054(4) 0.026(3) 0.008(3) -0.001(3) 0.001(3)
O2 0.062(5) 0.064(5) 0.045(4) -0.015(4) 0.018(4) -0.003(4)
O3 0.064(5) 0.035(4) 0.058(5) 0.000(3) 0.026(4) -0.002(3)
O4 0.055(4) 0.054(5) 0.046(4) 0.017(3) 0.009(4) 0.015(4)
O5 0.095(8) 0.105(9) 0.100(8) 0.000(7) 0.000(7) 0.055(7)
O6 0.035(3) 0.044(4) 0.031(3) 0.004(3) 0.007(3) 0.004(3)
O7 0.057(4) 0.034(4) 0.043(4) -0.008(3) 0.003(3) -0.009(3)
O8 0.083(5) 0.041(4) 0.010(3) -0.003(3) -0.012(3) -0.006(4)
O9 0.047(4) 0.036(4) 0.042(4) -0.003(3) 0.006(3) 0.006(3)
O10 0.049(4) 0.053(5) 0.062(5) -0.014(4) 0.014(4) 0.008(4)
O11 0.030(3) 0.044(4) 0.042(4) -0.007(3) 0.004(3) -0.001(3)
O12 0.053(4) 0.058(5) 0.038(4) -0.001(3) -0.009(3) -0.024(4)
O13 0.051(4) 0.050(4) 0.032(3) 0.006(3) -0.013(3) -0.005(3)
O14 0.036(4) 0.041(4) 0.078(5) -0.022(4) -0.008(4) 0.005(3)
O15 0.054(8) 0.034(7) 0.094(11) 0.012(6) 0.014(7) 0.003(5)
O15' 0.07(2) 0.07(2) 0.32(5) -0.01(3) -0.03(3) 0.011(17)
O16 0.034(3) 0.049(4) 0.043(4) -0.004(3) 0.007(3) 0.000(3)
O17 0.044(4) 0.051(4) 0.056(4) 0.013(4) 0.006(4) 0.001(3)
O18 0.045(4) 0.045(4) 0.079(5) 0.012(4) 0.024(4) 0.013(3)
O19 0.046(4) 0.039(4) 0.077(5) -0.016(4) 0.017(4) -0.007(3)
O20 0.076(7) 0.070(7) 0.144(10) -0.030(7) 0.042(7) -0.034(6)
O21 0.040(4) 0.050(4) 0.047(4) -0.010(3) 0.008(3) -0.002(3)
O22 0.064(5) 0.055(5) 0.053(5) 0.006(4) 0.016(4) 0.012(4)
O23 0.067(5) 0.040(4) 0.049(4) 0.008(3) 0.019(4) 0.024(4)
O24 0.059(5) 0.031(4) 0.066(5) -0.006(3) 0.010(4) -0.006(3)
O25 0.062(5) 0.043(4) 0.079(6) 0.003(4) 0.007(4) -0.013(4)
O26 0.045(4) 0.038(4) 0.053(4) -0.001(3) 0.002(3) -0.001(3)
O27 0.047(4) 0.057(5) 0.041(4) -0.005(4) -0.006(3) 0.007(4)
O28 0.051(4) 0.047(4) 0.046(4) -0.010(3) -0.013(4) 0.007(3)
O29 0.058(5) 0.042(4) 0.059(5) 0.012(4) -0.001(4) -0.006(4)
O30 0.095(12) 0.109(13) 0.104(13) 0.056(10) 0.001(9) 0.003(9)
O30' 0.07(3) 0.11(3) 0.07(2) 0.01(2) -0.021(19) 0.02(2)
O31 0.039(4) 0.047(4) 0.033(4) 0.002(3) -0.002(3) -0.002(3)
O32 0.049(4) 0.052(5) 0.050(4) -0.006(4) 0.000(4) 0.006(4)
O33 0.048(4) 0.042(4) 0.071(5) -0.004(4) 0.003(4) -0.002(3)
O34 0.047(4) 0.045(4) 0.057(4) 0.016(4) 0.010(4) 0.009(3)
O35 0.107(9) 0.107(10) 0.128(11) 0.054(8) 0.004(8) 0.045(8)
O36 0.039(4) 0.054(4) 0.032(3) 0.000(3) 0.003(3) -0.004(3)
O37 0.047(4) 0.053(5) 0.054(4) -0.017(4) -0.007(4) 0.006(4)
O38 0.050(4) 0.037(4) 0.035(4) -0.006(3) -0.016(3) 0.004(3)
O39 0.058(4) 0.041(4) 0.033(4) 0.004(3) -0.002(3) -0.006(3)
O40 0.061(5) 0.045(5) 0.091(6) -0.005(4) 0.021(5) -0.022(4)
O41 0.037(4) 0.045(4) 0.042(4) -0.006(3) 0.005(3) -0.006(3)
O42 0.053(4) 0.046(4) 0.045(4) 0.001(3) 0.009(3) 0.013(3)
O43 0.073(5) 0.047(4) 0.039(4) 0.009(3) 0.010(4) 0.008(4)
O44 0.044(4) 0.041(4) 0.048(4) 0.003(3) 0.016(3) 0.001(3)
O45 0.078(6) 0.056(6) 0.128(9) 0.030(6) 0.051(6) 0.019(5)
O46 0.047(4) 0.054(4) 0.043(4) -0.004(3) 0.017(3) -0.009(3)
O47 0.056(5) 0.080(6) 0.055(5) 0.007(4) 0.019(4) 0.017(4)
O48 0.060(5) 0.053(5) 0.072(5) 0.020(4) 0.028(4) 0.002(4)
O49 0.061(5) 0.042(4) 0.075(5) -0.020(4) 0.027(4) -0.009(4)
O50 0.093(6) 0.082(6) 0.097(7) -0.017(5) 0.032(5) 0.004(5)
O50' 0.093(6) 0.082(6) 0.097(7) -0.017(5) 0.032(5) 0.004(5)
O51 0.055(4) 0.045(4) 0.033(3) -0.009(3) 0.005(3) -0.005(3)
O52 0.051(4) 0.060(5) 0.034(4) 0.004(3) -0.012(3) -0.001(4)
O53 0.062(5) 0.041(4) 0.048(4) 0.009(3) -0.017(4) -0.014(4)
O54 0.071(5) 0.038(4) 0.044(4) -0.010(3) -0.014(4) 0.004(4)
O55 0.100(9) 0.095(9) 0.110(9) 0.002(7) -0.002(7) 0.052(7)
O56 0.041(4) 0.043(4) 0.032(3) 0.000(3) 0.000(3) 0.001(3)
O57 0.058(5) 0.037(4) 0.036(4) 0.006(3) -0.006(3) -0.004(3)
O58 0.083(6) 0.035(4) 0.037(4) -0.005(3) 0.013(4) 0.001(4)
O59 0.047(4) 0.041(4) 0.030(3) 0.002(3) 0.001(3) 0.011(3)
O60 0.065(5) 0.078(6) 0.057(5) 0.010(4) -0.002(4) 0.036(5)
O61 0.034(3) 0.062(5) 0.030(3) 0.003(3) 0.003(3) 0.005(3)
O62 0.067(5) 0.056(5) 0.046(4) 0.003(4) 0.019(4) -0.010(4)
O63 0.065(5) 0.039(4) 0.067(5) -0.004(4) 0.030(4) -0.002(4)
O64 0.044(4) 0.060(5) 0.060(5) 0.018(4) 0.017(4) 0.023(4)
O65 0.129(10) 0.091(8) 0.094(8) 0.058(7) 0.015(7) 0.003(8)
O66 0.036(3) 0.057(4) 0.019(3) -0.002(3) 0.000(3) -0.003(3)
O67 0.043(4) 0.041(4) 0.045(4) -0.009(3) 0.002(3) -0.007(3)
O68 0.044(4) 0.036(4) 0.080(6) -0.003(4) -0.008(4) 0.006(3)
O70 0.082(6) 0.085(7) 0.072(6) 0.017(5) 0.017(5) -0.007(6)
O69 0.042(4) 0.046(4) 0.053(4) 0.015(3) 0.005(3) -0.004(3)
C1 0.048(6) 0.054(7) 0.025(5) 0.003(4) -0.002(4) 0.003(5)
C2 0.042(6) 0.045(6) 0.046(6) -0.009(5) 0.006(5) 0.001(5)
C3 0.044(6) 0.040(5) 0.034(5) 0.003(4) 0.000(4) 0.002(4)
C4 0.035(5) 0.030(5) 0.046(6) 0.003(4) -0.001(4) 0.004(4)
C5 0.048(6) 0.037(5) 0.034(5) 0.003(4) 0.004(4) 0.006(4)
C6 0.083(9) 0.053(7) 0.046(6) 0.012(5) 0.010(6) 0.022(6)
C7 0.026(4) 0.061(6) 0.008(4) -0.013(4) -0.010(3) -0.001(4)
C8 0.041(5) 0.047(6) 0.023(4) -0.008(4) 0.003(4) -0.003(4)
C9 0.057(6) 0.030(5) 0.010(4) 0.000(3) 0.002(4) 0.000(4)
C10 0.036(5) 0.033(5) 0.016(4) -0.006(3) -0.003(4) -0.004(4)
C11 0.034(5) 0.047(6) 0.017(4) -0.005(4) 0.000(4) 0.004(4)
C12 0.058(7) 0.029(5) 0.053(6) 0.000(5) 0.003(5) -0.003(5)
C13 0.027(5) 0.053(6) 0.054(6) -0.016(5) -0.006(5) -0.006(5)
C14 0.041(5) 0.056(6) 0.014(4) -0.016(4) -0.012(4) -0.011(5)
C15 0.039(5) 0.038(5) 0.015(4) -0.004(4) -0.009(4) -0.008(4)
C16 0.031(5) 0.041(6) 0.053(6) -0.015(5) -0.001(5) -0.001(4)
C17 0.037(6) 0.037(6) 0.104(10) -0.015(6) -0.005(6) 0.000(5)
C18 0.071(9) 0.045(7) 0.114(12) -0.008(8) -0.006(9) 0.000(7)
C19 0.042(6) 0.044(6) 0.042(6) -0.010(5) 0.007(5) 0.000(5)
C20 0.034(5) 0.044(6) 0.055(6) -0.006(5) 0.007(5) -0.001(5)
C21 0.040(5) 0.034(5) 0.061(7) -0.006(5) 0.015(5) -0.004(4)
C22 0.041(5) 0.039(5) 0.046(6) -0.008(4) 0.013(5) -0.003(4)
C23 0.032(5) 0.041(6) 0.052(6) -0.003(5) 0.006(5) 0.005(4)
C24 0.060(8) 0.041(7) 0.104(11) 0.000(7) 0.036(8) -0.002(6)
C25 0.040(6) 0.045(6) 0.052(6) -0.004(5) 0.007(5) -0.010(5)
C26 0.041(6) 0.041(6) 0.061(7) 0.005(5) 0.009(5) 0.005(5)
C27 0.046(6) 0.022(5) 0.062(7) -0.002(4) 0.014(5) 0.010(4)
C28 0.039(5) 0.028(5) 0.062(7) 0.002(5) 0.012(5) -0.002(4)
C29 0.043(6) 0.044(6) 0.057(7) -0.003(5) 0.001(5) 0.009(5)
C30 0.057(7) 0.034(6) 0.061(7) -0.001(5) 0.004(6) 0.004(5)
C31 0.047(6) 0.039(6) 0.043(6) 0.009(5) -0.002(5) -0.006(5)
C32 0.032(5) 0.052(7) 0.051(6) 0.005(5) -0.002(5) 0.003(5)
C33 0.051(6) 0.033(5) 0.035(5) 0.003(4) -0.002(5) 0.001(4)
C34 0.054(6) 0.038(6) 0.039(6) 0.005(4) 0.003(5) 0.010(5)
C35 0.050(6) 0.033(5) 0.048(6) 0.000(4) -0.011(5) -0.002(5)
C36 0.102(12) 0.048(8) 0.081(10) -0.001(7) -0.029(9) -0.004(7)
C37 0.043(6) 0.033(5) 0.053(6) 0.013(4) 0.010(5) 0.009(4)
C38 0.047(6) 0.061(7) 0.023(5) 0.003(4) 0.004(4) 0.006(5)
C39 0.042(5) 0.045(6) 0.020(4) 0.003(4) -0.005(4) -0.002(4)
C40 0.045(5) 0.050(6) 0.024(4) 0.011(4) 0.009(4) 0.008(5)
C41 0.051(6) 0.038(6) 0.054(6) 0.002(5) 0.013(5) 0.002(5)
C42 0.052(7) 0.042(7) 0.109(12) 0.017(7) 0.020(8) 0.009(6)
C43 0.037(5) 0.049(5) 0.013(4) -0.006(4) -0.007(3) -0.010(4)
C44 0.039(5) 0.037(5) 0.042(5) -0.006(4) -0.002(4) -0.011(4)
C45 0.036(5) 0.031(5) 0.042(5) -0.009(4) -0.008(4) -0.011(4)
C46 0.039(5) 0.038(5) 0.020(4) -0.003(4) 0.000(4) -0.006(4)
C47 0.041(6) 0.029(5) 0.053(6) 0.000(4) 0.002(5) -0.003(4)
C48 0.067(8) 0.041(6) 0.053(7) 0.004(5) 0.002(6) 0.007(5)
C49 0.037(5) 0.042(6) 0.055(6) -0.006(5) 0.012(5) -0.006(4)
C50 0.045(5) 0.042(5) 0.020(4) -0.011(4) 0.000(4) 0.000(4)
C51 0.048(6) 0.034(5) 0.047(6) 0.000(4) 0.011(5) 0.000(4)
C52 0.038(5) 0.051(6) 0.033(5) -0.003(4) 0.002(4) -0.002(5)
C53 0.043(6) 0.051(6) 0.049(6) -0.008(5) 0.016(5) -0.005(5)
C54 0.078(8) 0.037(6) 0.072(8) 0.007(6) 0.030(7) 0.012(6)
C55 0.050(6) 0.048(6) 0.057(7) -0.017(5) 0.014(5) -0.008(5)
C56 0.075(8) 0.060(7) 0.018(4) 0.005(4) 0.007(5) 0.006(6)
C57 0.054(6) 0.046(6) 0.029(5) 0.000(4) 0.012(5) -0.005(5)
C58 0.061(7) 0.055(6) 0.026(5) -0.009(4) 0.009(5) -0.008(5)
C59 0.061(7) 0.047(6) 0.043(6) 0.001(5) 0.005(5) -0.005(5)
C60 0.075(9) 0.041(7) 0.112(12) 0.014(7) 0.019(9) -0.010(6)
C61 0.052(6) 0.043(6) 0.029(5) -0.001(4) -0.002(5) 0.000(5)
C62 0.042(5) 0.051(6) 0.028(5) 0.007(4) -0.003(4) -0.004(5)
C63 0.036(5) 0.031(5) 0.052(6) -0.004(4) -0.005(5) -0.007(4)
C64 0.044(6) 0.031(5) 0.067(7) 0.004(5) 0.010(5) 0.002(4)
C65 0.057(7) 0.030(5) 0.063(7) -0.001(5) -0.001(6) 0.002(5)
C66 0.099(12) 0.038(7) 0.071(9) 0.007(6) -0.030(8) 0.012(7)
C67 0.047(6) 0.047(6) 0.011(4) -0.003(4) -0.004(4) 0.004(4)
C68 0.033(2) 0.033(2) 0.032(2) 0.0000(10) 0.0064(11) -0.0002(10)
C69 0.040(5) 0.038(5) 0.022(4) -0.004(4) -0.001(4) -0.001(4)
C70 0.032(5) 0.055(6) 0.014(4) -0.006(4) -0.002(4) 0.002(4)
C71 0.043(5) 0.039(5) 0.031(5) 0.007(4) 0.004(4) 0.005(4)
C72 0.091(10) 0.039(6) 0.043(6) 0.003(5) 0.018(6) 0.010(6)
C73 0.028(5) 0.065(7) 0.051(6) 0.007(5) 0.010(5) 0.002(5)
C74 0.046(6) 0.053(6) 0.028(5) 0.001(4) 0.004(4) -0.007(5)
C75 0.044(5) 0.048(6) 0.019(4) -0.007(4) 0.002(4) 0.003(5)
C76 0.041(5) 0.043(6) 0.035(5) 0.002(4) 0.008(4) 0.007(4)
C77 0.045(6) 0.052(6) 0.035(5) 0.006(5) 0.009(5) 0.006(5)
C78 0.082(10) 0.050(7) 0.119(13) 0.017(8) 0.053(10) 0.016(7)
C79 0.038(5) 0.062(6) 0.007(4) -0.010(4) -0.006(4) -0.011(5)
C80 0.037(5) 0.043(6) 0.042(5) 0.003(4) 0.011(4) -0.003(4)
C81 0.040(5) 0.037(5) 0.039(5) 0.001(4) 0.009(4) -0.001(4)
C82 0.046(6) 0.045(6) 0.031(5) 0.000(4) 0.011(4) 0.000(5)
C83 0.048(6) 0.039(6) 0.041(6) 0.002(4) -0.001(5) 0.001(5)
C84 0.053(7) 0.053(7) 0.052(7) -0.005(5) -0.001(6) -0.002(5)
O71 0.064(6) 0.064(6) 0.098(7) 0.000(5) 0.000(5) -0.005(5)
O72 0.084(6) 0.074(6) 0.068(6) -0.020(5) 0.009(5) 0.012(5)
O73 0.096(8) 0.097(8) 0.119(9) -0.002(7) 0.042(7) -0.003(6)
O74 0.140(11) 0.133(11) 0.070(7) -0.012(7) 0.028(7) -0.032(9)
O75 0.114(10) 0.150(13) 0.105(10) 0.016(9) -0.009(8) -0.005(9)
O76 0.108(9) 0.188(15) 0.083(8) -0.002(9) -0.007(7) 0.014(10)
O77 0.062(7) 0.213(18) 0.192(16) -0.112(14) 0.023(8) -0.013(9)
O78 0.100(10) 0.23(2) 0.140(13) 0.023(13) 0.017(9) -0.030(12)
O79 0.22(2) 0.169(17) 0.164(16) -0.022(14) 0.032(15) -0.071(16)
O80 0.32(3) 0.171(17) 0.120(13) 0.027(12) -0.001(15) -0.075(19)
O81 0.24(2) 0.24(2) 0.133(13) 0.002(15) 0.090(15) -0.093(19)
O82 0.26(2) 0.151(15) 0.176(16) -0.045(13) 0.124(17) -0.078(15)
O83 0.102(11) 0.24(2) 0.25(2) -0.14(2) 0.034(13) -0.015(13)
O84 0.107(11) 0.162(16) 0.32(3) -0.058(18) 0.012(15) 0.022(11)
O85 0.094(10) 0.29(3) 0.24(2) -0.10(2) 0.054(13) -0.016(13)
O86 0.118(19) 0.19(3) 0.074(14) 0.020(16) 0.032(14) 0.068(19)
O87 0.13(2) 0.23(3) 0.083(16) 0.06(2) -0.065(16) -0.07(2)
O88 0.096(17) 0.26(4) 0.085(16) 0.09(2) -0.011(14) -0.02(2)
O89 0.28(5) 0.16(3) 0.078(17) -0.004(19) 0.00(2) -0.07(3)
O90 0.22(3) 0.089(18) 0.10(2) 0.015(15) -0.05(2) 0.01(2)
O91 0.14(2) 0.34(5) 0.046(12) 0.04(2) 0.024(14) 0.00(3)
O92 0.13(2) 0.31(5) 0.11(2) -0.14(3) -0.028(18) 0.02(3)
O93 0.096(18) 0.35(5) 0.13(2) -0.16(3) -0.020(16) -0.08(3)
O94 0.054(13) 0.30(4) 0.13(2) 0.08(3) 0.010(14) 0.07(2)
O95 0.26(5) 0.43(7) 0.10(2) -0.15(3) -0.03(2) 0.17(5)
O96 0.15(3) 0.17(3) 0.15(3) 0.05(2) 0.03(2) 0.03(2)
O97 0.15(4) 0.39(7) 0.25(5) 0.04(5) 0.04(3) -0.03(4)
O98 0.13(2) 0.20(3) 0.17(3) 0.03(3) -0.04(2) 0.00(2)

loop_
_atom_type_symbol
_atom_type_description
_atom_type_scat_dispersion_real
_atom_type_scat_dispersion_imag
_atom_type_scat_source
C C 0.0033 0.0000 'International Tables Vol C Tables 4.2.6.8 and 6.1.1.4'
H H 0.0000 0.0000 'International Tables Vol C Tables 4.2.6.8 and 6.1.1.4'
N N 0.0061 0.0000 'International Tables Vol C Tables 4.2.6.8 and 6.1.1.4'
O O 0.0106 0.0000 'International Tables Vol C Tables 4.2.6.8 and 6.1.1.4'

loop_
_geom_angle_atom_site_label_1
_geom_angle_atom_site_label_2
_geom_angle_atom_site_label_3
_geom_angle
_geom_angle_site_symmetry_1
_geom_angle_site_symmetry_3
_geom_angle_publ_flag
C1 O1 C40 119.1(7) . . ?
C2 O2 H2 109.5 . . ?
C3 O3 H3 109.5 . . ?
C1 O4 C5 112.5(7) . . ?
C6 O5 H5 109.5 . . ?
C4 O6 C7 118.7(7) . . ?
C8 O7 H7 109.5 . . ?
C9 O8 H8 109.5 . . ?
C11 O9 C7 114.0(7) . . ?
C12 O10 H10 109.5 . . ?
C13 O11 C10 119.7(7) . . ?
C14 O12 H12 109.5 . . ?
C15 O13 H13 109.5 . . ?
C13 O14 C17 115.3(8) . . ?
C18 O15 H15 109.5 . . ?
C18 O15' H15' 110.4 . . ?
C19 O16 C16 116.8(7) . . ?
C20 O17 H17 109.5 . . ?
C21 O18 H18 109.5 . . ?
C19 O19 C23 115.3(8) . . ?
C24 O20 H20 109.5 . . ?
C25 O21 C22 120.2(8) . . ?
C26 O22 H22 109.5 . . ?
C27 O23 H23 109.5 . . ?
C29 O24 C25 114.9(8) . . ?
C30 O25 H25 109.5 . . ?
C31 O26 C28 117.1(8) . . ?
C32 O27 H27 109.5 . . ?
C33 O28 H28 109.5 . . ?
C35 O29 C31 114.7(8) . . ?
C36 O30 H30 109.5 . . ?
C36 O30' H30' 110.1 . . ?
C37 O31 C34 117.8(8) . . ?
C38 O32 H32 109.5 . . ?
C39 O33 H33 109.5 . . ?
C37 O34 C41 113.3(8) . . ?
C42 O35 H35 109.5 . . ?
C43 O36 C82 118.8(7) . . ?
C44 O37 H37 109.5 . . ?
C45 O38 H38 109.5 . . ?
C43 O39 C47 116.0(7) . . ?
C48 O40 H40 109.5 . . ?
C49 O41 C46 119.2(7) . . ?
C50 O42 H42 109.5 . . ?
C51 O43 H43 109.5 . . ?
C49 O44 C53 112.6(8) . . ?
C54 O45 H45 109.5 . . ?
C55 O46 C52 119.0(8) . . ?
C56 O47 H47 109.5 . . ?
C57 O48 H48 109.5 . . ?
C55 O49 C59 114.6(8) . . ?
C60 O50 H50 109.6 . . ?
C60 O50' H50' 109.7 . . ?
C61 O51 C58 117.7(7) . . ?
C62 O52 H52 109.5 . . ?
C63 O53 H53 109.5 . . ?
C61 O54 C65 114.1(8) . . ?
C66 O55 H55 109.5 . . ?
C67 O56 C64 118.0(7) . . ?
C68 O57 H57 109.5 . . ?
C69 O58 H58 109.5 . . ?
C67 O59 C71 113.7(7) . . ?
C72 O60 H60 109.5 . . ?
C73 O61 C70 118.8(7) . . ?
C74 O62 H62 109.5 . . ?
C75 O63 H63 109.5 . . ?
C73 O64 C77 114.2(7) . . ?
C78 O65 H65 109.5 . . ?
C76 O66 C79 118.4(7) . . ?
C80 O67 H67 109.5 . . ?
C81 O68 H68 109.5 . . ?
C84 O70 H70 109.5 . . ?
C79 O69 C83 114.1(7) . . ?
O1 C1 O4 111.2(8) . . ?
O1 C1 C2 108.7(8) . . ?
O4 C1 C2 111.3(8) . . ?
O1 C1 H1 108.5 . . ?
O4 C1 H1 108.5 . . ?
C2 C1 H1 108.5 . . ?
O2 C2 C3 111.3(9) . . ?
O2 C2 C1 111.3(9) . . ?
C3 C2 C1 110.5(8) . . ?
O2 C2 H2A 107.9 . . ?
C3 C2 H2A 107.9 . . ?
C1 C2 H2A 107.9 . . ?
O3 C3 C2 111.8(8) . . ?
O3 C3 C4 108.2(8) . . ?
C2 C3 C4 110.0(8) . . ?
O3 C3 H3A 109.0 . . ?
C2 C3 H3A 109.0 . . ?
C4 C3 H3A 109.0 . . ?
O6 C4 C5 108.3(8) . . ?
O6 C4 C3 109.7(7) . . ?
C5 C4 C3 110.2(8) . . ?
O6 C4 H4 109.5 . . ?
C5 C4 H4 109.5 . . ?
C3 C4 H4 109.5 . . ?
O4 C5 C6 105.8(8) . . ?
O4 C5 C4 109.9(8) . . ?
C6 C5 C4 114.6(9) . . ?
O4 C5 H5A 108.8 . . ?
C6 C5 H5A 108.8 . . ?
C4 C5 H5A 108.8 . . ?
O5 C6 C5 110.8(11) . . ?
O5 C6 H6A 109.5 . . ?
C5 C6 H6A 109.5 . . ?
O5 C6 H6B 109.5 . . ?
C5 C6 H6B 109.5 . . ?
H6A C6 H6B 108.1 . . ?
O6 C7 O9 111.5(8) . . ?
O6 C7 C8 108.9(8) . . ?
O9 C7 C8 109.8(7) . . ?
O6 C7 H7A 108.9 . . ?
O9 C7 H7A 108.9 . . ?
C8 C7 H7A 108.9 . . ?
O7 C8 C9 112.2(8) . . ?
O7 C8 C7 109.7(7) . . ?
C9 C8 C7 109.7(8) . . ?
O7 C8 H8A 108.4 . . ?
C9 C8 H8A 108.4 . . ?
C7 C8 H8A 108.4 . . ?
O8 C9 C8 109.9(8) . . ?
O8 C9 C10 110.2(6) . . ?
C8 C9 C10 109.2(8) . . ?
O8 C9 H9 109.2 . . ?
C8 C9 H9 109.2 . . ?
C10 C9 H9 109.2 . . ?
O11 C10 C11 110.3(7) . . ?
O11 C10 C9 108.0(7) . . ?
C11 C10 C9 111.6(7) . . ?
O11 C10 H10A 109.0 . . ?
C11 C10 H10A 109.0 . . ?
C9 C10 H10A 109.0 . . ?
O9 C11 C12 106.3(8) . . ?
O9 C11 C10 111.5(8) . . ?
C12 C11 C10 113.4(7) . . ?
O9 C11 H11 108.5 . . ?
C12 C11 H11 108.5 . . ?
C10 C11 H11 108.5 . . ?
O10 C12 C11 111.3(8) . . ?
O10 C12 H12A 109.4 . . ?
C11 C12 H12A 109.4 . . ?
O10 C12 H12B 109.4 . . ?
C11 C12 H12B 109.4 . . ?
H12A C12 H12B 108.0 . . ?
O14 C13 O11 110.9(9) . . ?
O14 C13 C14 112.0(8) . . ?
O11 C13 C14 107.1(8) . . ?
O14 C13 H13A 108.9 . . ?
O11 C13 H13A 108.9 . . ?
C14 C13 H13A 108.9 . . ?
O12 C14 C15 111.7(8) . . ?
O12 C14 C13 112.6(7) . . ?
C15 C14 C13 111.0(8) . . ?
O12 C14 H14 107.0 . . ?
C15 C14 H14 107.0 . . ?
C13 C14 H14 107.0 . . ?
O13 C15 C14 112.1(8) . . ?
O13 C15 C16 109.6(7) . . ?
C14 C15 C16 107.9(8) . . ?
O13 C15 H15A 109.1 . . ?
C14 C15 H15A 109.1 . . ?
C16 C15 H15A 109.1 . . ?
O16 C16 C17 108.4(9) . . ?
O16 C16 C15 106.4(8) . . ?
C17 C16 C15 110.0(8) . . ?
O16 C16 H16 110.6 . . ?
C17 C16 H16 110.6 . . ?
C15 C16 H16 110.6 . . ?
O14 C17 C16 108.8(11) . . ?
O14 C17 C18 105.8(10) . . ?
C16 C17 C18 115.6(10) . . ?
O14 C17 H17A 108.8 . . ?
C16 C17 H17A 108.8 . . ?
C18 C17 H17A 108.8 . . ?
O15' C18 O15 127(2) . . ?
O15' C18 C17 96.9(19) . . ?
O15 C18 C17 111.1(11) . . ?
O19 C19 O16 110.4(8) . . ?
O19 C19 C20 109.8(8) . . ?
O16 C19 C20 108.1(8) . . ?
O19 C19 H19 109.5 . . ?
O16 C19 H19 109.5 . . ?
C20 C19 H19 109.5 . . ?
O17 C20 C19 110.8(8) . . ?
O17 C20 C21 111.4(8) . . ?
C19 C20 C21 109.6(9) . . ?
O17 C20 H20A 108.3 . . ?
C19 C20 H20A 108.3 . . ?
C21 C20 H20A 108.3 . . ?
O18 C21 C22 109.5(8) . . ?
O18 C21 C20 110.1(9) . . ?
C22 C21 C20 108.7(8) . . ?
O18 C21 H21 109.5 . . ?
C22 C21 H21 109.5 . . ?
C20 C21 H21 109.5 . . ?
O21 C22 C21 108.5(8) . . ?
O21 C22 C23 108.9(8) . . ?
C21 C22 C23 112.0(8) . . ?
O21 C22 H22A 109.1 . . ?
C21 C22 H22A 109.1 . . ?
C23 C22 H22A 109.1 . . ?
O19 C23 C24 107.2(9) . . ?
O19 C23 C22 109.8(8) . . ?
C24 C23 C22 111.8(9) . . ?
O19 C23 H23A 109.3 . . ?
C24 C23 H23A 109.3 . . ?
C22 C23 H23A 109.3 . . ?
O20 C24 C23 113.3(12) . . ?
O20 C24 H24A 108.9 . . ?
C23 C24 H24A 108.9 . . ?
O20 C24 H24B 108.9 . . ?
C23 C24 H24B 108.9 . . ?
H24A C24 H24B 107.7 . . ?
O21 C25 O24 111.1(9) . . ?
O21 C25 C26 107.2(8) . . ?
O24 C25 C26 110.4(9) . . ?
O21 C25 H25A 109.4 . . ?
O24 C25 H25A 109.4 . . ?
C26 C25 H25A 109.4 . . ?
O22 C26 C25 111.8(9) . . ?
O22 C26 C27 110.6(9) . . ?
C25 C26 C27 110.3(9) . . ?
O22 C26 H26 108.0 . . ?
C25 C26 H26 108.0 . . ?
C27 C26 H26 108.0 . . ?
O23 C27 C26 113.2(8) . . ?
O23 C27 C28 107.9(8) . . ?
C26 C27 C28 109.1(8) . . ?
O23 C27 H27A 108.9 . . ?
C26 C27 H27A 108.9 . . ?
C28 C27 H27A 108.9 . . ?
O26 C28 C29 109.9(8) . . ?
O26 C28 C27 108.5(8) . . ?
C29 C28 C27 111.1(9) . . ?
O26 C28 H28A 109.1 . . ?
C29 C28 H28A 109.1 . . ?
C27 C28 H28A 109.1 . . ?
O24 C29 C30 106.2(9) . . ?
O24 C29 C28 111.5(8) . . ?
C30 C29 C28 111.9(9) . . ?
O24 C29 H29 109.1 . . ?
C30 C29 H29 109.1 . . ?
C28 C29 H29 109.1 . . ?
O25 C30 C29 113.3(9) . . ?
O25 C30 H30A 108.9 . . ?
C29 C30 H30A 108.9 . . ?
O25 C30 H30B 108.9 . . ?
C29 C30 H30B 108.9 . . ?
H30A C30 H30B 107.7 . . ?
O26 C31 O29 110.4(9) . . ?
O26 C31 C32 110.0(8) . . ?
O29 C31 C32 109.3(8) . . ?
O26 C31 H31 109.0 . . ?
O29 C31 H31 109.0 . . ?
C32 C31 H31 109.0 . . ?
O27 C32 C31 110.6(8) . . ?
O27 C32 C33 110.5(8) . . ?
C31 C32 C33 109.7(9) . . ?
O27 C32 H32A 108.6 . . ?
C31 C32 H32A 108.6 . . ?
C33 C32 H32A 108.6 . . ?
O28 C33 C34 108.8(8) . . ?
O28 C33 C32 110.3(9) . . ?
C34 C33 C32 108.4(9) . . ?
O28 C33 H33A 109.8 . . ?
C34 C33 H33A 109.8 . . ?
C32 C33 H33A 109.8 . . ?
O31 C34 C33 108.4(8) . . ?
O31 C34 C35 109.5(8) . . ?
C33 C34 C35 108.3(8) . . ?
O31 C34 H34 110.2 . . ?
C33 C34 H34 110.2 . . ?
C35 C34 H34 110.2 . . ?
O29 C35 C36 107.6(9) . . ?
O29 C35 C34 109.2(9) . . ?
C36 C35 C34 111.8(9) . . ?
O29 C35 H35A 109.4 . . ?
C36 C35 H35A 109.4 . . ?
C34 C35 H35A 109.4 . . ?
O30 C36 O30' 112(2) . . ?
O30 C36 C35 111.1(12) . . ?
O30' C36 C35 109.7(17) . . ?
O31 C37 O34 112.4(9) . . ?
O31 C37 C38 110.2(8) . . ?
O34 C37 C38 108.9(8) . . ?
O31 C37 H37A 108.4 . . ?
O34 C37 H37A 108.4 . . ?
C38 C37 H37A 108.4 . . ?
O32 C38 C37 109.9(8) . . ?
O32 C38 C39 111.8(8) . . ?
C37 C38 C39 109.6(8) . . ?
O32 C38 H38A 108.5 . . ?
C37 C38 H38A 108.5 . . ?
C39 C38 H38A 108.5 . . ?
O33 C39 C40 109.2(8) . . ?
O33 C39 C38 110.5(8) . . ?
C40 C39 C38 107.9(8) . . ?
O33 C39 H39 109.7 . . ?
C40 C39 H39 109.7 . . ?
C38 C39 H39 109.7 . . ?
O1 C40 C41 109.1(8) . . ?
O1 C40 C39 105.8(7) . . ?
C41 C40 C39 111.6(8) . . ?
O1 C40 H40A 110.1 . . ?
C41 C40 H40A 110.1 . . ?
C39 C40 H40A 110.1 . . ?
O34 C41 C40 111.4(9) . . ?
O34 C41 C42 104.8(9) . . ?
C40 C41 C42 115.7(9) . . ?
O34 C41 H41 108.2 . . ?
C40 C41 H41 108.2 . . ?
C42 C41 H41 108.2 . . ?
O35 C42 C41 111.6(12) . . ?
O35 C42 H42A 109.3 . . ?
C41 C42 H42A 109.3 . . ?
O35 C42 H42B 109.3 . . ?
C41 C42 H42B 109.3 . . ?
H42A C42 H42B 108.0 . . ?
O39 C43 O36 111.4(8) . . ?
O39 C43 C44 110.7(7) . . ?
O36 C43 C44 108.1(8) . . ?
O39 C43 H43A 108.9 . . ?
O36 C43 H43A 108.9 . . ?
C44 C43 H43A 108.9 . . ?
O37 C44 C45 111.7(8) . . ?
O37 C44 C43 110.5(7) . . ?
C45 C44 C43 109.3(8) . . ?
O37 C44 H44 108.4 . . ?
C45 C44 H44 108.4 . . ?
C43 C44 H44 108.4 . . ?
O38 C45 C44 111.7(8) . . ?
O38 C45 C46 110.0(7) . . ?
C44 C45 C46 108.9(8) . . ?
O38 C45 H45A 108.7 . . ?
C44 C45 H45A 108.7 . . ?
C46 C45 H45A 108.7 . . ?
O41 C46 C47 110.9(8) . . ?
O41 C46 C45 106.1(7) . . ?
C47 C46 C45 111.6(7) . . ?
O41 C46 H46 109.4 . . ?
C47 C46 H46 109.4 . . ?
C45 C46 H46 109.4 . . ?
O39 C47 C46 110.6(8) . . ?
O39 C47 C48 106.7(8) . . ?
C46 C47 C48 112.6(8) . . ?
O39 C47 H47A 109.0 . . ?
C46 C47 H47A 109.0 . . ?
C48 C47 H47A 109.0 . . ?
O40 C48 C47 109.2(9) . . ?
O40 C48 H48A 109.8 . . ?
C47 C48 H48A 109.8 . . ?
O40 C48 H48B 109.8 . . ?
C47 C48 H48B 109.8 . . ?
H48A C48 H48B 108.3 . . ?
O41 C49 O44 113.2(8) . . ?
O41 C49 C50 108.8(8) . . ?
O44 C49 C50 109.9(8) . . ?
O41 C49 H49 108.3 . . ?
O44 C49 H49 108.3 . . ?
C50 C49 H49 108.3 . . ?
O42 C50 C51 112.0(8) . . ?
O42 C50 C49 111.0(7) . . ?
C51 C50 C49 110.5(8) . . ?
O42 C50 H50A 107.7 . . ?
C51 C50 H50A 107.7 . . ?
C49 C50 H50A 107.7 . . ?
O43 C51 C50 111.2(9) . . ?
O43 C51 C52 110.4(8) . . ?
C50 C51 C52 109.8(8) . . ?
O43 C51 H51 108.5 . . ?
C50 C51 H51 108.5 . . ?
C52 C51 H51 108.5 . . ?
O46 C52 C51 108.4(8) . . ?
O46 C52 C53 108.2(8) . . ?
C51 C52 C53 110.4(8) . . ?
O46 C52 H52A 109.9 . . ?
C51 C52 H52A 109.9 . . ?
C53 C52 H52A 109.9 . . ?
O44 C53 C54 103.1(9) . . ?
O44 C53 C52 110.1(8) . . ?
C54 C53 C52 114.7(9) . . ?
O44 C53 H53A 109.6 . . ?
C54 C53 H53A 109.6 . . ?
C52 C53 H53A 109.6 . . ?
O45 C54 C53 113.0(11) . . ?
O45 C54 H54A 109.0 . . ?
C53 C54 H54A 109.0 . . ?
O45 C54 H54B 109.0 . . ?
C53 C54 H54B 109.0 . . ?
H54A C54 H54B 107.8 . . ?
O49 C55 O46 111.9(10) . . ?
O49 C55 C56 110.5(9) . . ?
O46 C55 C56 108.3(8) . . ?
O49 C55 H55A 108.7 . . ?
O46 C55 H55A 108.7 . . ?
C56 C55 H55A 108.7 . . ?
O47 C56 C55 110.2(10) . . ?
O47 C56 C57 112.1(9) . . ?
C55 C56 C57 108.7(9) . . ?
O47 C56 H56 108.6 . . ?
C55 C56 H56 108.6 . . ?
C57 C56 H56 108.6 . . ?
O48 C57 C58 109.7(8) . . ?
O48 C57 C56 109.6(8) . . ?
C58 C57 C56 109.2(9) . . ?
O48 C57 H57A 109.4 . . ?
C58 C57 H57A 109.4 . . ?
C56 C57 H57A 109.4 . . ?
O51 C58 C57 108.4(8) . . ?
O51 C58 C59 109.3(9) . . ?
C57 C58 C59 110.6(9) . . ?
O51 C58 H58A 109.5 . . ?
C57 C58 H58A 109.5 . . ?
C59 C58 H58A 109.5 . . ?
O49 C59 C60 106.3(9) . . ?
O49 C59 C58 111.1(9) . . ?
C60 C59 C58 110.3(10) . . ?
O49 C59 H59 109.7 . . ?
C60 C59 H59 109.7 . . ?
C58 C59 H59 109.7 . . ?
O50' C60 O50 112(2) . . ?
O50' C60 C59 116(2) . . ?
O50 C60 C59 110.2(11) . . ?
O54 C61 O51 110.7(8) . . ?
O54 C61 C62 110.4(8) . . ?
O51 C61 C62 107.7(8) . . ?
O54 C61 H61 109.3 . . ?
O51 C61 H61 109.3 . . ?
C62 C61 H61 109.3 . . ?
O52 C62 C63 111.7(9) . . ?
O52 C62 C61 110.4(8) . . ?
C63 C62 C61 109.8(8) . . ?
O52 C62 H62A 108.3 . . ?
C63 C62 H62A 108.3 . . ?
C61 C62 H62A 108.3 . . ?
O53 C63 C62 109.7(9) . . ?
O53 C63 C64 109.2(8) . . ?
C62 C63 C64 108.9(9) . . ?
O53 C63 H63A 109.7 . . ?
C62 C63 H63A 109.7 . . ?
C64 C63 H63A 109.7 . . ?
O56 C64 C63 108.0(8) . . ?
O56 C64 C65 108.6(9) . . ?
C63 C64 C65 109.9(9) . . ?
O56 C64 H64 110.1 . . ?
C63 C64 H64 110.1 . . ?
C65 C64 H64 110.1 . . ?
O54 C65 C64 110.2(10) . . ?
O54 C65 C66 106.4(9) . . ?
C64 C65 C66 112.3(10) . . ?
O54 C65 H65A 109.3 . . ?
C64 C65 H65A 109.3 . . ?
C66 C65 H65A 109.3 . . ?
O55 C66 C65 112.8(12) . . ?
O55 C66 H66A 109.0 . . ?
C65 C66 H66A 109.0 . . ?
O55 C66 H66B 109.0 . . ?
C65 C66 H66B 109.0 . . ?
H66A C66 H66B 107.8 . . ?
O59 C67 O56 113.4(8) . . ?
O59 C67 C68 111.6(7) . . ?
O56 C67 C68 106.8(8) . . ?
O59 C67 H67A 108.3 . . ?
O56 C67 H67A 108.3 . . ?
C68 C67 H67A 108.3 . . ?
O57 C68 C69 111.8(8) . . ?
O57 C68 C67 112.6(7) . . ?
C69 C68 C67 107.0(8) . . ?
O57 C68 H68A 108.5 . . ?
C69 C68 H68A 108.5 . . ?
C67 C68 H68A 108.5 . . ?
O58 C69 C70 110.0(7) . . ?
O58 C69 C68 109.2(8) . . ?
C70 C69 C68 110.1(8) . . ?
O58 C69 H69 109.2 . . ?
C70 C69 H69 109.2 . . ?
C68 C69 H69 109.2 . . ?
O61 C70 C69 106.9(8) . . ?
O61 C70 C71 110.6(8) . . ?
C69 C70 C71 111.8(7) . . ?
O61 C70 H70A 109.2 . . ?
C69 C70 H70A 109.2 . . ?
C71 C70 H70A 109.2 . . ?
O59 C71 C70 111.1(8) . . ?
O59 C71 C72 105.9(8) . . ?
C70 C71 C72 113.5(8) . . ?
O59 C71 H71 108.7 . . ?
C70 C71 H71 108.7 . . ?
C72 C71 H71 108.7 . . ?
O60 C72 C71 111.8(10) . . ?
O60 C72 H72A 109.2 . . ?
C71 C72 H72A 109.2 . . ?
O60 C72 H72B 109.2 . . ?
C71 C72 H72B 109.2 . . ?
H72A C72 H72B 107.9 . . ?
O61 C73 O64 112.0(9) . . ?
O61 C73 C74 109.4(9) . . ?
O64 C73 C74 109.4(8) . . ?
O61 C73 H73 108.6 . . ?
O64 C73 H73 108.6 . . ?
C74 C73 H73 108.6 . . ?
O62 C74 C73 111.1(8) . . ?
O62 C74 C75 110.2(9) . . ?
C73 C74 C75 110.7(8) . . ?
O62 C74 H74 108.2 . . ?
C73 C74 H74 108.3 . . ?
C75 C74 H74 108.3 . . ?
O63 C75 C74 111.0(8) . . ?
O63 C75 C76 108.9(7) . . ?
C74 C75 C76 108.6(8) . . ?
O63 C75 H75 109.4 . . ?
C74 C75 H75 109.4 . . ?
C76 C75 H75 109.4 . . ?
O66 C76 C75 109.2(8) . . ?
O66 C76 C77 107.2(8) . . ?
C75 C76 C77 109.6(8) . . ?
O66 C76 H76 110.3 . . ?
C75 C76 H76 110.3 . . ?
C77 C76 H76 110.3 . . ?
O64 C77 C78 107.5(9) . . ?
O64 C77 C76 107.8(8) . . ?
C78 C77 C76 112.5(9) . . ?
O64 C77 H77 109.7 . . ?
C78 C77 H77 109.7 . . ?
C76 C77 H77 109.7 . . ?
O65 C78 C77 112.2(13) . . ?
O65 C78 H78A 109.2 . . ?
C77 C78 H78A 109.2 . . ?
O65 C78 H78B 109.2 . . ?
C77 C78 H78B 109.2 . . ?
H78A C78 H78B 107.9 . . ?
O69 C79 O66 110.9(7) . . ?
O69 C79 C80 111.2(8) . . ?
O66 C79 C80 107.8(8) . . ?
O69 C79 H79 109.0 . . ?
O66 C79 H79 109.0 . . ?
C80 C79 H79 109.0 . . ?
O67 C80 C81 111.7(8) . . ?
O67 C80 C79 110.4(8) . . ?
C81 C80 C79 110.2(8) . . ?
O67 C80 H80 108.2 . . ?
C81 C80 H80 108.2 . . ?
C79 C80 H80 108.2 . . ?
O68 C81 C80 108.8(8) . . ?
O68 C81 C82 110.7(8) . . ?
C80 C81 C82 108.8(8) . . ?
O68 C81 H81 109.5 . . ?
C80 C81 H81 109.5 . . ?
C82 C81 H81 109.5 . . ?
O36 C82 C81 108.7(8) . . ?
O36 C82 C83 108.2(8) . . ?
C81 C82 C83 111.1(8) . . ?
O36 C82 H82 109.6 . . ?
C81 C82 H82 109.6 . . ?
C83 C82 H82 109.6 . . ?
O69 C83 C84 105.7(8) . . ?
O69 C83 C82 111.1(8) . . ?
C84 C83 C82 112.5(9) . . ?
O69 C83 H83 109.2 . . ?
C84 C83 H83 109.2 . . ?
C82 C83 H83 109.2 . . ?
O70 C84 C83 114.6(10) . . ?
O70 C84 H84A 108.6 . . ?
C83 C84 H84A 108.6 . . ?
O70 C84 H84B 108.6 . . ?
C83 C84 H84B 108.6 . . ?
H84A C84 H84B 107.6 . . ?
C92 C91 C96 120.0 . . ?
C92 C91 N1 122.3(7) . . ?
C96 C91 N1 117.7(7) . . ?
C93 C92 C91 120.0 . . ?
C93 C92 H92 120.0 . . ?
C91 C92 H92 120.0 . . ?
C92 C93 C94 120.0 . . ?
C92 C93 H93 120.0 . . ?
C94 C93 H93 120.0 . . ?
C95 C94 C93 120.0 . . ?
C95 C94 N2 116.5(7) . . ?
C93 C94 N2 123.5(7) . . ?
C94 C95 C96 120.0 . . ?
C94 C95 H95 120.0 . . ?
C96 C95 H95 120.0 . . ?
C95 C96 C91 120.0 . . ?
C95 C96 H96 120.0 . . ?
C91 C96 H96 120.0 . . ?
C91 N1 H1A 120.0 . . ?
C91 N1 H1B 120.0 . . ?
H1A N1 H1B 120.0 . . ?
N3 N2 C94 115.7(12) . . ?
N2 N3 C104 115.9(12) . . ?
C102 C101 C106 120.0 . . ?
C102 C101 H101 120.0 . . ?
C106 C101 H101 120.0 . . ?
C101 C102 C103 120.0 . . ?
C101 C102 H102 120.0 . . ?
C103 C102 H102 120.0 . . ?
C104 C103 C102 120.0 . . ?
C104 C103 H103 120.0 . . ?
C102 C103 H103 120.0 . . ?
C103 C104 C105 120.0 . . ?
C103 C104 N3 118.5(7) . . ?
C105 C104 N3 121.5(7) . . ?
C106 C105 C104 120.0 . . ?
C106 C105 H105 120.0 . . ?
C104 C105 H105 120.0 . . ?
C105 C106 C101 120.0 . . ?
C105 C106 H106 120.0 . . ?
C101 C106 H106 120.0 . . ?
C111 N4 H4A 120.0 . . ?
C111 N4 H4B 120.0 . . ?
H4A N4 H4B 120.0 . . ?
C112 C111 C116 120.0 . . ?
C112 C111 N4 120.4(8) . . ?
C116 C111 N4 119.6(8) . . ?
C113 C112 C111 120.0 . . ?
C113 C112 H112 120.0 . . ?
C111 C112 H112 120.0 . . ?
C114 C113 C112 120.0 . . ?
C114 C113 H113 120.0 . . ?
C112 C113 H113 120.0 . . ?
C113 C114 C115 120.0 . . ?
C113 C114 N5 119.8(7) . . ?
C115 C114 N5 120.2(7) . . ?
C114 C115 C116 120.0 . . ?
C114 C115 H115 120.0 . . ?
C116 C115 H115 120.0 . . ?
C115 C116 C111 120.0 . . ?
C115 C116 H116 120.0 . . ?
C111 C116 H116 120.0 . . ?
N6 N5 C114 116.6(13) . . ?
N5 N6 C124 114.4(13) . . ?
C122 C121 C126 120.0 . . ?
C122 C121 H121 120.0 . . ?
C126 C121 H121 120.0 . . ?
C121 C122 C123 120.0 . . ?
C121 C122 H122 120.0 . . ?
C123 C122 H122 120.0 . . ?
C124 C123 C122 120.0 . . ?
C124 C123 H123 120.0 . . ?
C122 C123 H123 120.0 . . ?
C123 C124 C125 120.0 . . ?
C123 C124 N6 119.9(8) . . ?
C125 C124 N6 120.1(8) . . ?
C124 C125 C126 120.0 . . ?
C124 C125 H125 120.0 . . ?
C126 C125 H125 120.0 . . ?
C125 C126 C121 120.0 . . ?
C125 C126 H126 120.0 . . ?
C121 C126 H126 120.0 . . ?

loop_
_geom_bond_atom_site_label_1
_geom_bond_atom_site_label_2
_geom_bond_distance
_geom_bond_site_symmetry_2
_geom_bond_publ_flag
O1 C1 1.398(13) . ?
O1 C40 1.437(12) . ?
O2 C2 1.410(13) . ?
O2 H2 0.8200 . ?
O3 C3 1.423(12) . ?
O3 H3 0.8200 . ?
O4 C1 1.427(13) . ?
O4 C5 1.478(12) . ?
O5 C6 1.439(18) . ?
O5 H5 0.8200 . ?
O6 C4 1.407(12) . ?
O6 C7 1.418(11) . ?
O7 C8 1.444(12) . ?
O7 H7 0.8201 . ?
O8 C9 1.423(11) . ?
O8 H8 0.8200 . ?
O9 C11 1.425(11) . ?
O9 C7 1.429(12) . ?
O10 C12 1.436(14) . ?
O10 H10 0.8200 . ?
O11 C13 1.419(13) . ?
O11 C10 1.420(11) . ?
O12 C14 1.413(12) . ?
O12 H12 0.8200 . ?
O13 C15 1.398(11) . ?
O13 H13 0.8200 . ?
O14 C13 1.385(13) . ?
O14 C17 1.458(14) . ?
O15 C18 1.463(10) . ?
O15 H15 0.8200 . ?
O15' C18 1.461(11) . ?
O15' H15' 0.8200 . ?
O16 C19 1.438(12) . ?
O16 C16 1.444(12) . ?
O17 C20 1.414(13) . ?
O17 H17 0.8200 . ?
O18 C21 1.412(13) . ?
O18 H18 0.8200 . ?
O19 C19 1.416(13) . ?
O19 C23 1.418(13) . ?
O20 C24 1.398(18) . ?
O20 H20 0.8200 . ?
O21 C25 1.411(13) . ?
O21 C22 1.430(12) . ?
O22 C26 1.416(14) . ?
O22 H22 0.8200 . ?
O23 C27 1.430(11) . ?
O23 H23 0.8200 . ?
O24 C29 1.424(14) . ?
O24 C25 1.428(14) . ?
O25 C30 1.412(15) . ?
O25 H25 0.8200 . ?
O26 C31 1.407(13) . ?
O26 C28 1.425(13) . ?
O27 C32 1.409(13) . ?
O27 H27 0.8200 . ?
O28 C33 1.424(12) . ?
O28 H28 0.8200 . ?
O29 C35 1.419(13) . ?
O29 C31 1.422(13) . ?
O30 C36 1.445(10) . ?
O30 H30 0.8200 . ?
O30' C36 1.448(10) . ?
O30' H30' 0.8200 . ?
O31 C37 1.360(12) . ?
O31 C34 1.439(13) . ?
O32 C38 1.430(13) . ?
O32 H32 0.8200 . ?
O33 C39 1.425(12) . ?
O33 H33 0.8200 . ?
O34 C37 1.420(12) . ?
O34 C41 1.450(13) . ?
O35 C42 1.41(2) . ?
O35 H35 0.8200 . ?
O36 C43 1.414(12) . ?
O36 C82 1.444(12) . ?
O37 C44 1.408(12) . ?
O37 H37 0.8200 . ?
O38 C45 1.416(12) . ?
O38 H38 0.8200 . ?
O39 C43 1.393(12) . ?
O39 C47 1.444(13) . ?
O40 C48 1.459(16) . ?
O40 H40 0.8200 . ?
O41 C49 1.391(12) . ?
O41 C46 1.435(11) . ?
O42 C50 1.434(12) . ?
O42 H42 0.8200 . ?
O43 C51 1.414(13) . ?
O43 H43 0.8200 . ?
O44 C49 1.404(13) . ?
O44 C53 1.450(12) . ?
O45 C54 1.412(16) . ?
O45 H45 0.8200 . ?
O46 C55 1.421(13) . ?
O46 C52 1.424(12) . ?
O47 C56 1.404(14) . ?
O47 H47 0.8200 . ?
O48 C57 1.425(12) . ?
O48 H48 0.8200 . ?
O49 C55 1.412(14) . ?
O49 C59 1.420(14) . ?
O50 C60 1.453(10) . ?
O50 H50 0.8200 . ?
O50' C60 1.446(11) . ?
O50' H50' 0.8200 . ?
O51 C61 1.426(13) . ?
O51 C58 1.434(13) . ?
O52 C62 1.412(12) . ?
O52 H52 0.8200 . ?
O53 C63 1.451(12) . ?
O53 H53 0.8200 . ?
O54 C61 1.407(13) . ?
O54 C65 1.439(14) . ?
O55 C66 1.42(2) . ?
O55 H55 0.8200 . ?
O56 C67 1.404(12) . ?
O56 C64 1.442(14) . ?
O57 C68 1.381(11) . ?
O57 H57 0.8200 . ?
O58 C69 1.427(12) . ?
O58 H58 0.8200 . ?
O59 C67 1.393(11) . ?
O59 C71 1.431(12) . ?
O60 C72 1.416(16) . ?
O60 H60 0.8200 . ?
O61 C73 1.358(13) . ?
O61 C70 1.453(11) . ?
O62 C74 1.451(13) . ?
O62 H62 0.8200 . ?
O63 C75 1.421(12) . ?
O63 H63 0.8200 . ?
O64 C73 1.421(14) . ?
O64 C77 1.447(13) . ?
O65 C78 1.47(2) . ?
O65 H65 0.8200 . ?
O66 C76 1.416(12) . ?
O66 C79 1.429(11) . ?
O67 C80 1.424(12) . ?
O67 H67 0.8200 . ?
O68 C81 1.431(12) . ?
O68 H68 0.8200 . ?
O70 C84 1.392(15) . ?
O70 H70 0.8200 . ?
O69 C79 1.396(12) . ?
O69 C83 1.432(13) . ?
C1 C2 1.503(15) . ?
C1 H1 0.9800 . ?
C2 C3 1.485(15) . ?
C2 H2A 0.9800 . ?
C3 C4 1.544(14) . ?
C3 H3A 0.9800 . ?
C4 C5 1.524(14) . ?
C4 H4 0.9800 . ?
C5 C6 1.480(16) . ?
C5 H5A 0.9800 . ?
C6 H6A 0.9700 . ?
C6 H6B 0.9700 . ?
C7 C8 1.504(14) . ?
C7 H7A 0.9800 . ?
C8 C9 1.483(13) . ?
C8 H8A 0.9800 . ?
C9 C10 1.527(12) . ?
C9 H9 0.9800 . ?
C10 C11 1.513(13) . ?
C10 H10A 0.9800 . ?
C11 C12 1.501(14) . ?
C11 H11 0.9800 . ?
C12 H12A 0.9700 . ?
C12 H12B 0.9700 . ?
C13 C14 1.517(15) . ?
C13 H13A 0.9800 . ?
C14 C15 1.508(14) . ?
C14 H14 0.9800 . ?
C15 C16 1.529(13) . ?
C15 H15A 0.9800 . ?
C16 C17 1.514(17) . ?
C16 H16 0.9800 . ?
C17 C18 1.521(18) . ?
C17 H17A 0.9800 . ?
C19 C20 1.509(15) . ?
C19 H19 0.9800 . ?
C20 C21 1.539(15) . ?
C20 H20A 0.9800 . ?
C21 C22 1.500(14) . ?
C21 H21 0.9800 . ?
C22 C23 1.538(14) . ?
C22 H22A 0.9800 . ?
C23 C24 1.504(16) . ?
C23 H23A 0.9800 . ?
C24 H24A 0.9700 . ?
C24 H24B 0.9700 . ?
C25 C26 1.489(15) . ?
C25 H25A 0.9800 . ?
C26 C27 1.495(16) . ?
C26 H26 0.9800 . ?
C27 C28 1.544(14) . ?
C27 H27A 0.9800 . ?
C28 C29 1.528(15) . ?
C28 H28A 0.9800 . ?
C29 C30 1.494(16) . ?
C29 H29 0.9800 . ?
C30 H30A 0.9700 . ?
C30 H30B 0.9700 . ?
C31 C32 1.514(16) . ?
C31 H31 0.9800 . ?
C32 C33 1.535(15) . ?
C32 H32A 0.9800 . ?
C33 C34 1.517(14) . ?
C33 H33A 0.9800 . ?
C34 C35 1.542(15) . ?
C34 H34 0.9800 . ?
C35 C36 1.500(17) . ?
C35 H35A 0.9800 . ?
C37 C38 1.510(15) . ?
C37 H37A 0.9800 . ?
C38 C39 1.520(15) . ?
C38 H38A 0.9800 . ?
C39 C40 1.511(14) . ?
C39 H39 0.9800 . ?
C40 C41 1.498(15) . ?
C40 H40A 0.9800 . ?
C41 C42 1.521(16) . ?
C41 H41 0.9800 . ?
C42 H42A 0.9700 . ?
C42 H42B 0.9700 . ?
C43 C44 1.527(14) . ?
C43 H43A 0.9800 . ?
C44 C45 1.485(15) . ?
C44 H44 0.9800 . ?
C45 C46 1.552(13) . ?
C45 H45A 0.9800 . ?
C46 C47 1.502(14) . ?
C46 H46 0.9800 . ?
C47 C48 1.528(15) . ?
C47 H47A 0.9800 . ?
C48 H48A 0.9700 . ?
C48 H48B 0.9700 . ?
C49 C50 1.529(15) . ?
C49 H49 0.9800 . ?
C50 C51 1.498(15) . ?
C50 H50A 0.9800 . ?
C51 C52 1.503(15) . ?
C51 H51 0.9800 . ?
C52 C53 1.520(15) . ?
C52 H52A 0.9800 . ?
C53 C54 1.513(16) . ?
C53 H53A 0.9800 . ?
C54 H54A 0.9700 . ?
C54 H54B 0.9700 . ?
C55 C56 1.530(16) . ?
C55 H55A 0.9800 . ?
C56 C57 1.535(16) . ?
C56 H56 0.9800 . ?
C57 C58 1.485(16) . ?
C57 H57A 0.9800 . ?
C58 C59 1.550(16) . ?
C58 H58A 0.9800 . ?
C59 C60 1.542(18) . ?
C59 H59 0.9800 . ?
C61 C62 1.502(15) . ?
C61 H61 0.9800 . ?
C62 C63 1.501(14) . ?
C62 H62A 0.9800 . ?
C63 C64 1.516(14) . ?
C63 H63A 0.9800 . ?
C64 C65 1.517(15) . ?
C64 H64 0.9800 . ?
C65 C66 1.523(16) . ?
C65 H65A 0.9800 . ?
C66 H66A 0.9700 . ?
C66 H66B 0.9700 . ?
C67 C68 1.550(13) . ?
C67 H67A 0.9800 . ?
C68 C69 1.529(13) . ?
C68 H68A 0.9800 . ?
C69 C70 1.508(13) . ?
C69 H69 0.9800 . ?
C70 C71 1.510(14) . ?
C70 H70A 0.9800 . ?
C71 C72 1.524(14) . ?
C71 H71 0.9800 . ?
C72 H72A 0.9700 . ?
C72 H72B 0.9700 . ?
C73 C74 1.500(16) . ?
C73 H73 0.9800 . ?
C74 C75 1.506(15) . ?
C74 H74 0.9800 . ?
C75 C76 1.517(15) . ?
C75 H75 0.9800 . ?
C76 C77 1.577(15) . ?
C76 H76 0.9800 . ?
C77 C78 1.479(17) . ?
C77 H77 0.9800 . ?
C78 H78A 0.9700 . ?
C78 H78B 0.9700 . ?
C79 C80 1.524(15) . ?
C79 H79 0.9800 . ?
C80 C81 1.480(14) . ?
C80 H80 0.9800 . ?
C81 C82 1.512(14) . ?
C81 H81 0.9800 . ?
C82 C83 1.532(15) . ?
C82 H82 0.9800 . ?
C83 C84 1.492(16) . ?
C83 H83 0.9800 . ?
C84 H84A 0.9700 . ?
C84 H84B 0.9700 . ?
C91 C92 1.3900 . ?
C91 C96 1.3900 . ?
C91 N1 1.467(9) . ?
C92 C93 1.3900 . ?
C92 H92 0.9300 . ?
C93 C94 1.3900 . ?
C93 H93 0.9300 . ?
C94 C95 1.3900 . ?
C94 N2 1.473(8) . ?
C95 C96 1.3900 . ?
C95 H95 0.9300 . ?
C96 H96 0.9300 . ?
N1 H1A 0.8600 . ?
N1 H1B 0.8600 . ?
N2 N3 1.236(10) . ?
N3 C104 1.470(8) . ?
C101 C102 1.3900 . ?
C101 C106 1.3900 . ?
C101 H101 0.9300 . ?
C102 C103 1.3900 . ?
C102 H102 0.9300 . ?
C103 C104 1.3900 . ?
C103 H103 0.9300 . ?
C104 C105 1.3900 . ?
C105 C106 1.3900 . ?
C105 H105 0.9300 . ?
C106 H106 0.9300 . ?
N4 C111 1.471(9) . ?
N4 H4A 0.8600 . ?
N4 H4B 0.8600 . ?
C111 C112 1.3900 . ?
C111 C116 1.3900 . ?
C112 C113 1.3900 . ?
C112 H112 0.9300 . ?
C113 C114 1.3900 . ?
C113 H113 0.9300 . ?
C114 C115 1.3900 . ?
C114 N5 1.465(8) . ?
C115 C116 1.3900 . ?
C115 H115 0.9300 . ?
C116 H116 0.9300 . ?
N5 N6 1.256(10) . ?
N6 C124 1.476(8) . ?
C121 C122 1.3900 . ?
C121 C126 1.3900 . ?
C121 H121 0.9300 . ?
C122 C123 1.3900 . ?
C122 H122 0.9300 . ?
C123 C124 1.3900 . ?
C123 H123 0.9300 . ?
C124 C125 1.3900 . ?
C125 C126 1.3900 . ?
C125 H125 0.9300 . ?
C126 H126 0.9300 . ?
O96 O98 1.65(6) . ?

loop_
_geom_torsion_atom_site_label_1
_geom_torsion_atom_site_label_2
_geom_torsion_atom_site_label_3
_geom_torsion_atom_site_label_4
_geom_torsion
_geom_torsion_site_symmetry_1
_geom_torsion_site_symmetry_2
_geom_torsion_site_symmetry_3
_geom_torsion_site_symmetry_4
_geom_torsion_publ_flag
C40 O1 C1 O4 110.0(9) . . . . ?
C40 O1 C1 C2 -127.1(9) . . . . ?
C5 O4 C1 O1 61.9(10) . . . . ?
C5 O4 C1 C2 -59.5(10) . . . . ?
O1 C1 C2 O2 59.9(10) . . . . ?
O4 C1 C2 O2 -177.2(8) . . . . ?
O1 C1 C2 C3 -64.2(11) . . . . ?
O4 C1 C2 C3 58.7(11) . . . . ?
O2 C2 C3 O3 59.8(11) . . . . ?
C1 C2 C3 O3 -176.0(8) . . . . ?
O2 C2 C3 C4 180.0(8) . . . . ?
C1 C2 C3 C4 -55.8(11) . . . . ?
C7 O6 C4 C5 -117.4(9) . . . . ?
C7 O6 C4 C3 122.3(9) . . . . ?
O3 C3 C4 O6 -63.8(10) . . . . ?
C2 C3 C4 O6 173.9(8) . . . . ?
O3 C3 C4 C5 177.0(8) . . . . ?
C2 C3 C4 C5 54.7(11) . . . . ?
C1 O4 C5 C6 -178.2(9) . . . . ?
C1 O4 C5 C4 57.6(10) . . . . ?
O6 C4 C5 O4 -174.3(7) . . . . ?
C3 C4 C5 O4 -54.3(10) . . . . ?
O6 C4 C5 C6 66.8(11) . . . . ?
C3 C4 C5 C6 -173.2(9) . . . . ?
O4 C5 C6 O5 -64.9(12) . . . . ?
C4 C5 C6 O5 56.3(13) . . . . ?
C4 O6 C7 O9 111.2(8) . . . . ?
C4 O6 C7 C8 -127.5(8) . . . . ?
C11 O9 C7 O6 61.3(9) . . . . ?
C11 O9 C7 C8 -59.5(10) . . . . ?
O6 C7 C8 O7 62.1(9) . . . . ?
O9 C7 C8 O7 -175.6(7) . . . . ?
O6 C7 C8 C9 -61.6(9) . . . . ?
O9 C7 C8 C9 60.8(10) . . . . ?
O7 C8 C9 O8 59.3(10) . . . . ?
C7 C8 C9 O8 -178.5(8) . . . . ?
O7 C8 C9 C10 -179.7(7) . . . . ?
C7 C8 C9 C10 -57.6(10) . . . . ?
C13 O11 C10 C11 -108.0(9) . . . . ?
C13 O11 C10 C9 129.8(9) . . . . ?
O8 C9 C10 O11 -65.1(10) . . . . ?
C8 C9 C10 O11 174.2(7) . . . . ?
O8 C9 C10 C11 173.6(8) . . . . ?
C8 C9 C10 C11 52.8(10) . . . . ?
C7 O9 C11 C12 178.6(8) . . . . ?
C7 O9 C11 C10 54.5(10) . . . . ?
O11 C10 C11 O9 -170.5(7) . . . . ?
C9 C10 C11 O9 -50.4(10) . . . . ?
O11 C10 C11 C12 69.6(10) . . . . ?
C9 C10 C11 C12 -170.4(9) . . . . ?
O9 C11 C12 O10 -67.3(10) . . . . ?
C10 C11 C12 O10 55.6(11) . . . . ?
C17 O14 C13 O11 64.2(12) . . . . ?
C17 O14 C13 C14 -55.5(13) . . . . ?
C10 O11 C13 O14 116.5(9) . . . . ?
C10 O11 C13 C14 -121.0(8) . . . . ?
O14 C13 C14 O12 -179.7(9) . . . . ?
O11 C13 C14 O12 58.4(10) . . . . ?
O14 C13 C14 C15 54.1(11) . . . . ?
O11 C13 C14 C15 -67.7(9) . . . . ?
O12 C14 C15 O13 57.3(9) . . . . ?
C13 C14 C15 O13 -176.1(7) . . . . ?
O12 C14 C15 C16 178.1(7) . . . . ?
C13 C14 C15 C16 -55.3(9) . . . . ?
C19 O16 C16 C17 -114.7(10) . . . . ?
C19 O16 C16 C15 127.0(8) . . . . ?
O13 C15 C16 O16 -62.0(10) . . . . ?
C14 C15 C16 O16 175.7(7) . . . . ?
O13 C15 C16 C17 -179.2(9) . . . . ?
C14 C15 C16 C17 58.4(11) . . . . ?
C13 O14 C17 C16 57.5(13) . . . . ?
C13 O14 C17 C18 -177.7(10) . . . . ?
O16 C16 C17 O14 -173.9(8) . . . . ?
C15 C16 C17 O14 -57.9(12) . . . . ?
O16 C16 C17 C18 67.3(14) . . . . ?
C15 C16 C17 C18 -176.7(12) . . . . ?
O14 C17 C18 O15' -63.5(19) . . . . ?
C16 C17 C18 O15' 57(2) . . . . ?
O14 C17 C18 O15 70.4(16) . . . . ?
C16 C17 C18 O15 -169.2(12) . . . . ?
C23 O19 C19 O16 58.6(10) . . . . ?
C23 O19 C19 C20 -60.6(11) . . . . ?
C16 O16 C19 O19 111.9(9) . . . . ?
C16 O16 C19 C20 -127.9(9) . . . . ?
O19 C19 C20 O17 -178.2(8) . . . . ?
O16 C19 C20 O17 61.2(11) . . . . ?
O19 C19 C20 C21 58.5(11) . . . . ?
O16 C19 C20 C21 -62.1(10) . . . . ?
O17 C20 C21 O18 61.0(11) . . . . ?
C19 C20 C21 O18 -176.1(8) . . . . ?
O17 C20 C21 C22 -179.1(8) . . . . ?
C19 C20 C21 C22 -56.2(11) . . . . ?
C25 O21 C22 C21 125.6(10) . . . . ?
C25 O21 C22 C23 -112.2(10) . . . . ?
O18 C21 C22 O21 -65.8(11) . . . . ?
C20 C21 C22 O21 173.8(8) . . . . ?
O18 C21 C22 C23 173.9(9) . . . . ?
C20 C21 C22 C23 53.6(12) . . . . ?
C19 O19 C23 C24 178.2(9) . . . . ?
C19 O19 C23 C22 56.6(11) . . . . ?
O21 C22 C23 O19 -172.8(8) . . . . ?
C21 C22 C23 O19 -52.8(11) . . . . ?
O21 C22 C23 C24 68.3(12) . . . . ?
C21 C22 C23 C24 -171.7(10) . . . . ?
O19 C23 C24 O20 -65.6(12) . . . . ?
C22 C23 C24 O20 54.8(14) . . . . ?
C22 O21 C25 O24 113.2(10) . . . . ?
C22 O21 C25 C26 -126.1(9) . . . . ?
C29 O24 C25 O21 59.9(11) . . . . ?
C29 O24 C25 C26 -58.8(11) . . . . ?
O21 C25 C26 O22 62.3(11) . . . . ?
O24 C25 C26 O22 -176.6(8) . . . . ?
O21 C25 C26 C27 -61.2(11) . . . . ?
O24 C25 C26 C27 59.9(11) . . . . ?
O22 C26 C27 O23 58.6(12) . . . . ?
C25 C26 C27 O23 -177.3(8) . . . . ?
O22 C26 C27 C28 178.7(8) . . . . ?
C25 C26 C27 C28 -57.2(11) . . . . ?
C31 O26 C28 C29 -106.7(10) . . . . ?
C31 O26 C28 C27 131.7(9) . . . . ?
O23 C27 C28 O26 -63.6(10) . . . . ?
C26 C27 C28 O26 173.1(8) . . . . ?
O23 C27 C28 C29 175.5(8) . . . . ?
C26 C27 C28 C29 52.2(11) . . . . ?
C25 O24 C29 C30 176.0(9) . . . . ?
C25 O24 C29 C28 53.9(12) . . . . ?
O26 C28 C29 O24 -170.0(8) . . . . ?
C27 C28 C29 O24 -49.9(12) . . . . ?
O26 C28 C29 C30 71.3(11) . . . . ?
C27 C28 C29 C30 -168.6(9) . . . . ?
O24 C29 C30 O25 -69.6(11) . . . . ?
C28 C29 C30 O25 52.3(13) . . . . ?
C28 O26 C31 O29 116.1(9) . . . . ?
C28 O26 C31 C32 -123.2(9) . . . . ?
C35 O29 C31 O26 60.8(11) . . . . ?
C35 O29 C31 C32 -60.3(12) . . . . ?
O26 C31 C32 O27 57.9(11) . . . . ?
O29 C31 C32 O27 179.3(8) . . . . ?
O26 C31 C32 C33 -64.3(11) . . . . ?
O29 C31 C32 C33 57.1(11) . . . . ?
O27 C32 C33 O28 60.5(11) . . . . ?
C31 C32 C33 O28 -177.2(8) . . . . ?
O27 C32 C33 C34 179.6(8) . . . . ?
C31 C32 C33 C34 -58.1(11) . . . . ?
C37 O31 C34 C33 125.5(9) . . . . ?
C37 O31 C34 C35 -116.5(9) . . . . ?
O28 C33 C34 O31 -63.2(11) . . . . ?
C32 C33 C34 O31 176.8(8) . . . . ?
O28 C33 C34 C35 178.0(9) . . . . ?
C32 C33 C34 C35 58.1(12) . . . . ?
C31 O29 C35 C36 -177.4(10) . . . . ?
C31 O29 C35 C34 61.1(12) . . . . ?
O31 C34 C35 O29 -176.7(8) . . . . ?
C33 C34 C35 O29 -58.6(11) . . . . ?
O31 C34 C35 C36 64.4(13) . . . . ?
C33 C34 C35 C36 -177.6(11) . . . . ?
O29 C35 C36 O30 -64.3(14) . . . . ?
C34 C35 C36 O30 55.6(16) . . . . ?
O29 C35 C36 O30' 60(2) . . . . ?
C34 C35 C36 O30' 180(2) . . . . ?
C34 O31 C37 O34 109.4(9) . . . . ?
C34 O31 C37 C38 -128.9(9) . . . . ?
C41 O34 C37 O31 62.1(11) . . . . ?
C41 O34 C37 C38 -60.3(11) . . . . ?
O31 C37 C38 O32 61.2(11) . . . . ?
O34 C37 C38 O32 -175.1(8) . . . . ?
O31 C37 C38 C39 -62.1(10) . . . . ?
O34 C37 C38 C39 61.7(10) . . . . ?
O32 C38 C39 O33 59.9(10) . . . . ?
C37 C38 C39 O33 -178.0(8) . . . . ?
O32 C38 C39 C40 179.3(8) . . . . ?
C37 C38 C39 C40 -58.6(10) . . . . ?
C1 O1 C40 C41 -110.1(10) . . . . ?
C1 O1 C40 C39 129.8(9) . . . . ?
O33 C39 C40 O1 -67.0(9) . . . . ?
C38 C39 C40 O1 172.9(7) . . . . ?
O33 C39 C40 C41 174.5(8) . . . . ?
C38 C39 C40 C41 54.3(10) . . . . ?
C37 O34 C41 C40 56.2(11) . . . . ?
C37 O34 C41 C42 -177.9(10) . . . . ?
O1 C40 C41 O34 -169.2(8) . . . . ?
C39 C40 C41 O34 -52.7(11) . . . . ?
O1 C40 C41 C42 71.2(12) . . . . ?
C39 C40 C41 C42 -172.3(10) . . . . ?
O34 C41 C42 O35 -63.0(13) . . . . ?
C40 C41 C42 O35 60.1(15) . . . . ?
C47 O39 C43 O36 62.4(10) . . . . ?
C47 O39 C43 C44 -57.9(11) . . . . ?
C82 O36 C43 O39 116.6(8) . . . . ?
C82 O36 C43 C44 -121.6(8) . . . . ?
O39 C43 C44 O37 -177.6(8) . . . . ?
O36 C43 C44 O37 60.1(10) . . . . ?
O39 C43 C44 C45 59.0(10) . . . . ?
O36 C43 C44 C45 -63.3(9) . . . . ?
O37 C44 C45 O38 58.8(10) . . . . ?
C43 C44 C45 O38 -178.6(7) . . . . ?
O37 C44 C45 C46 -179.6(8) . . . . ?
C43 C44 C45 C46 -56.9(10) . . . . ?
C49 O41 C46 C47 -106.1(9) . . . . ?
C49 O41 C46 C45 132.6(8) . . . . ?
O38 C45 C46 O41 -62.0(10) . . . . ?
C44 C45 C46 O41 175.4(8) . . . . ?
O38 C45 C46 C47 177.1(8) . . . . ?
C44 C45 C46 C47 54.4(11) . . . . ?
C43 O39 C47 C46 54.0(11) . . . . ?
C43 O39 C47 C48 176.8(8) . . . . ?
O41 C46 C47 O39 -168.5(7) . . . . ?
C45 C46 C47 O39 -50.5(11) . . . . ?
O41 C46 C47 C48 72.2(11) . . . . ?
C45 C46 C47 C48 -169.7(9) . . . . ?
O39 C47 C48 O40 -60.7(11) . . . . ?
C46 C47 C48 O40 60.8(12) . . . . ?
C46 O41 C49 O44 111.6(9) . . . . ?
C46 O41 C49 C50 -125.8(9) . . . . ?
C53 O44 C49 O41 61.3(11) . . . . ?
C53 O44 C49 C50 -60.6(10) . . . . ?
O41 C49 C50 O42 58.1(10) . . . . ?
O44 C49 C50 O42 -177.4(8) . . . . ?
O41 C49 C50 C51 -66.8(10) . . . . ?
O44 C49 C50 C51 57.7(10) . . . . ?
O42 C50 C51 O43 58.5(10) . . . . ?
C49 C50 C51 O43 -177.2(8) . . . . ?
O42 C50 C51 C52 -179.0(8) . . . . ?
C49 C50 C51 C52 -54.7(11) . . . . ?
C55 O46 C52 C51 124.9(9) . . . . ?
C55 O46 C52 C53 -115.3(10) . . . . ?
O43 C51 C52 O46 -64.5(11) . . . . ?
C50 C51 C52 O46 172.6(8) . . . . ?
O43 C51 C52 C53 177.2(8) . . . . ?
C50 C51 C52 C53 54.2(11) . . . . ?
C49 O44 C53 C54 -177.0(9) . . . . ?
C49 O44 C53 C52 60.2(11) . . . . ?
O46 C52 C53 O44 -174.3(8) . . . . ?
C51 C52 C53 O44 -55.8(11) . . . . ?
O46 C52 C53 C54 69.9(12) . . . . ?
C51 C52 C53 C54 -171.6(10) . . . . ?
O44 C53 C54 O45 69.4(13) . . . . ?
C52 C53 C54 O45 -171.0(10) . . . . ?
C59 O49 C55 O46 61.8(12) . . . . ?
C59 O49 C55 C56 -58.9(12) . . . . ?
C52 O46 C55 O49 112.8(10) . . . . ?
C52 O46 C55 C56 -125.2(10) . . . . ?
O49 C55 C56 O47 -178.4(8) . . . . ?
O46 C55 C56 O47 58.7(11) . . . . ?
O49 C55 C56 C57 58.3(11) . . . . ?
O46 C55 C56 C57 -64.5(11) . . . . ?
O47 C56 C57 O48 59.9(11) . . . . ?
C55 C56 C57 O48 -177.9(8) . . . . ?
O47 C56 C57 C58 -179.9(8) . . . . ?
C55 C56 C57 C58 -57.7(11) . . . . ?
C61 O51 C58 C57 129.7(9) . . . . ?
C61 O51 C58 C59 -109.6(10) . . . . ?
O48 C57 C58 O51 -64.7(10) . . . . ?
C56 C57 C58 O51 175.2(8) . . . . ?
O48 C57 C58 C59 175.5(8) . . . . ?
C56 C57 C58 C59 55.4(11) . . . . ?
C55 O49 C59 C60 175.7(9) . . . . ?
C55 O49 C59 C58 55.7(12) . . . . ?
O51 C58 C59 O49 -172.8(8) . . . . ?
C57 C58 C59 O49 -53.6(11) . . . . ?
O51 C58 C59 C60 69.6(11) . . . . ?
C57 C58 C59 C60 -171.2(9) . . . . ?
O49 C59 C60 O50' 64(3) . . . . ?
C58 C59 C60 O50' -175(2) . . . . ?
O49 C59 C60 O50 -64.3(13) . . . . ?
C58 C59 C60 O50 56.1(14) . . . . ?
C65 O54 C61 O51 60.2(11) . . . . ?
C65 O54 C61 C62 -59.0(12) . . . . ?
C58 O51 C61 O54 112.6(9) . . . . ?
C58 O51 C61 C62 -126.6(9) . . . . ?
O54 C61 C62 O52 -178.0(8) . . . . ?
O51 C61 C62 O52 60.9(10) . . . . ?
O54 C61 C62 C63 58.5(11) . . . . ?
O51 C61 C62 C63 -62.5(10) . . . . ?
O52 C62 C63 O53 60.1(11) . . . . ?
C61 C62 C63 O53 -177.2(8) . . . . ?
O52 C62 C63 C64 179.6(8) . . . . ?
C61 C62 C63 C64 -57.7(11) . . . . ?
C67 O56 C64 C63 128.0(9) . . . . ?
C67 O56 C64 C65 -112.9(10) . . . . ?
O53 C63 C64 O56 -65.6(11) . . . . ?
C62 C63 C64 O56 174.6(8) . . . . ?
O53 C63 C64 C65 176.1(9) . . . . ?
C62 C63 C64 C65 56.3(12) . . . . ?
C61 O54 C65 C64 57.3(12) . . . . ?
C61 O54 C65 C66 179.3(11) . . . . ?
O56 C64 C65 O54 -172.9(8) . . . . ?
C63 C64 C65 O54 -55.0(12) . . . . ?
O56 C64 C65 C66 68.8(13) . . . . ?
C63 C64 C65 C66 -173.3(11) . . . . ?
O54 C65 C66 O55 -71.5(13) . . . . ?
C64 C65 C66 O55 49.1(16) . . . . ?
C71 O59 C67 O56 60.0(10) . . . . ?
C71 O59 C67 C68 -60.7(10) . . . . ?
C64 O56 C67 O59 111.6(8) . . . . ?
C64 O56 C67 C68 -125.0(8) . . . . ?
O59 C67 C68 O57 -178.0(8) . . . . ?
O56 C67 C68 O57 57.5(10) . . . . ?
O59 C67 C68 C69 58.8(10) . . . . ?
O56 C67 C68 C69 -65.7(8) . . . . ?
O57 C68 C69 O58 60.3(10) . . . . ?
C67 C68 C69 O58 -176.0(7) . . . . ?
O57 C68 C69 C70 -178.8(7) . . . . ?
C67 C68 C69 C70 -55.1(9) . . . . ?
C73 O61 C70 C69 129.7(9) . . . . ?
C73 O61 C70 C71 -108.4(10) . . . . ?
O58 C69 C70 O61 -64.3(9) . . . . ?
C68 C69 C70 O61 175.2(7) . . . . ?
O58 C69 C70 C71 174.5(8) . . . . ?
C68 C69 C70 C71 54.1(10) . . . . ?
C67 O59 C71 C70 56.5(10) . . . . ?
C67 O59 C71 C72 -179.8(8) . . . . ?
O61 C70 C71 O59 -171.6(7) . . . . ?
C69 C70 C71 O59 -52.6(10) . . . . ?
O61 C70 C71 C72 69.1(11) . . . . ?
C69 C70 C71 C72 -171.9(9) . . . . ?
O59 C71 C72 O60 -66.8(11) . . . . ?
C70 C71 C72 O60 55.3(12) . . . . ?
C70 O61 C73 O64 113.1(9) . . . . ?
C70 O61 C73 C74 -125.3(9) . . . . ?
C77 O64 C73 O61 59.9(11) . . . . ?
C77 O64 C73 C74 -61.6(11) . . . . ?
O61 C73 C74 O62 59.0(10) . . . . ?
O64 C73 C74 O62 -177.9(8) . . . . ?
O61 C73 C74 C75 -63.8(10) . . . . ?
O64 C73 C74 C75 59.3(10) . . . . ?
O62 C74 C75 O63 58.7(10) . . . . ?
C73 C74 C75 O63 -178.0(8) . . . . ?
O62 C74 C75 C76 178.4(7) . . . . ?
C73 C74 C75 C76 -58.3(10) . . . . ?
C79 O66 C76 C75 123.2(8) . . . . ?
C79 O66 C76 C77 -118.1(9) . . . . ?
O63 C75 C76 O66 -65.4(10) . . . . ?
C74 C75 C76 O66 173.5(7) . . . . ?
O63 C75 C76 C77 177.4(8) . . . . ?
C74 C75 C76 C77 56.4(10) . . . . ?
C73 O64 C77 C78 -179.0(10) . . . . ?
C73 O64 C77 C76 59.5(11) . . . . ?
O66 C76 C77 O64 -174.3(7) . . . . ?
C75 C76 C77 O64 -55.9(10) . . . . ?
O66 C76 C77 C78 67.3(12) . . . . ?
C75 C76 C77 C78 -174.3(11) . . . . ?
O64 C77 C78 O65 -61.4(13) . . . . ?
C76 C77 C78 O65 57.1(14) . . . . ?
C83 O69 C79 O66 62.4(10) . . . . ?
C83 O69 C79 C80 -57.6(10) . . . . ?
C76 O66 C79 O69 111.8(9) . . . . ?
C76 O66 C79 C80 -126.2(8) . . . . ?
O69 C79 C80 O67 -177.5(7) . . . . ?
O66 C79 C80 O67 60.7(9) . . . . ?
O69 C79 C80 C81 58.7(10) . . . . ?
O66 C79 C80 C81 -63.1(9) . . . . ?
O67 C80 C81 O68 59.3(11) . . . . ?
C79 C80 C81 O68 -177.6(8) . . . . ?
O67 C80 C81 C82 -179.9(8) . . . . ?
C79 C80 C81 C82 -56.8(10) . . . . ?
C43 O36 C82 C81 125.6(9) . . . . ?
C43 O36 C82 C83 -113.6(9) . . . . ?
O68 C81 C82 O36 -67.0(10) . . . . ?
C80 C81 C82 O36 173.5(8) . . . . ?
O68 C81 C82 C83 174.1(8) . . . . ?
C80 C81 C82 C83 54.5(11) . . . . ?
C79 O69 C83 C84 176.8(9) . . . . ?
C79 O69 C83 C82 54.6(11) . . . . ?
O36 C82 C83 O69 -171.7(8) . . . . ?
C81 C82 C83 O69 -52.4(11) . . . . ?
O36 C82 C83 C84 70.1(11) . . . . ?
C81 C82 C83 C84 -170.7(9) . . . . ?
O69 C83 C84 O70 -64.9(12) . . . . ?
C82 C83 C84 O70 56.4(13) . . . . ?
C96 C91 C92 C93 0.0 . . . . ?
N1 C91 C92 C93 -179.98(9) . . . . ?
C91 C92 C93 C94 0.0 . . . . ?
C92 C93 C94 C95 0.0 . . . . ?
C92 C93 C94 N2 -179.9(4) . . . . ?
C93 C94 C95 C96 0.0 . . . . ?
N2 C94 C95 C96 179.9(4) . . . . ?
C94 C95 C96 C91 0.0 . . . . ?
C92 C91 C96 C95 0.0 . . . . ?
N1 C91 C96 C95 179.98(9) . . . . ?
C95 C94 N2 N3 -177.9(16) . . . . ?
C93 C94 N2 N3 2.0(17) . . . . ?
C94 N2 N3 C104 -179.2(7) . . . . ?
C106 C101 C102 C103 0.0 . . . . ?
C101 C102 C103 C104 0.0 . . . . ?
C102 C103 C104 C105 0.0 . . . . ?
C102 C103 C104 N3 -179.99(9) . . . . ?
N2 N3 C104 C103 179.8(17) . . . . ?
N2 N3 C104 C105 -0.2(17) . . . . ?
C103 C104 C105 C106 0.0 . . . . ?
N3 C104 C105 C106 179.99(9) . . . . ?
C104 C105 C106 C101 0.0 . . . . ?
C102 C101 C106 C105 0.0 . . . . ?
C116 C111 C112 C113 0.0 . . . . ?
N4 C111 C112 C113 -179.7(7) . . . . ?
C111 C112 C113 C114 0.0 . . . . ?
C112 C113 C114 C115 0.0 . . . . ?
C112 C113 C114 N5 -179(2) . . . . ?
C113 C114 C115 C116 0.0 . . . . ?
N5 C114 C115 C116 179(2) . . . . ?
C114 C115 C116 C111 0.0 . . . . ?
C112 C111 C116 C115 0.0 . . . . ?
N4 C111 C116 C115 179.7(7) . . . . ?
C113 C114 N5 N6 -4(3) . . . . ?
C115 C114 N5 N6 177(2) . . . . ?
C114 N5 N6 C124 176.4(17) . . . . ?
C126 C121 C122 C123 0.0 . . . . ?
C121 C122 C123 C124 0.0 . . . . ?
C122 C123 C124 C125 0.0 . . . . ?
C122 C123 C124 N6 179.99(9) . . . . ?
N5 N6 C124 C123 180(2) . . . . ?
N5 N6 C124 C125 0(2) . . . . ?
C123 C124 C125 C126 0.0 . . . . ?
N6 C124 C125 C126 -179.99(9) . . . . ?
C124 C125 C126 C121 0.0 . . . . ?
C122 C121 C126 C125 0.0 . . . . ?
